data_7006186
loop_
_publ_author_name
'Errington, R. John'
'Petkar, Sagar S.'
'Middleton, Paul S.'
'McFarlane, William'
'Clegg, William'
'Coxall, Robert A.'
'Harrington, Ross W.'

_publ_section_title
;
 Non-aqueous synthetic methodology for TiW(5) polyoxometalates:
 protonolysis of [(MeO)TiW(5)O(18)](3-) with alcohols, water and
 phenols.
;
_journal_issue 44
_journal_name_full 'Dalton transactions (Cambridge, England : 2003)'
_journal_page_first 5211
_journal_page_last 5222
_journal_paper_doi 10.1039/b709732h
_journal_year 2007
_chemical_formula_moiety '3 C16 H36 N +,C4 H9 O19 Ti W5 3-, 0.5 C2 H3 N'
_chemical_formula_sum 'C106 H237 N7 O38 Ti2 W10'
_chemical_formula_weight 4152.33
_chemical_name_systematic
;
?
;
_space_group_IT_number 14
_symmetry_cell_setting monoclinic
_symmetry_space_group_name_Hall '-P 2ybc'
_symmetry_space_group_name_H-M 'P 1 21/c 1'
_atom_sites_solution_hydrogens geom
_atom_sites_solution_primary direct
_atom_sites_solution_secondary difmap
_audit_creation_method SHELXL-97
_cell_angle_alpha 90.00
_cell_angle_beta 90.555(2)
_cell_angle_gamma 90.00
_cell_formula_units_Z 4
_cell_length_a 24.940(2)
_cell_length_b 33.629(3)
_cell_length_c 16.9514(15)
_cell_measurement_reflns_used 8207
_cell_measurement_temperature 150(2)
_cell_measurement_theta_max 28.3
_cell_measurement_theta_min 2.23
_cell_volume 14217(2)
_computing_cell_refinement 'Bruker SAINT'
_computing_data_collection 'Bruker SMART'
_computing_data_reduction 'Bruker SAINT'
_computing_molecular_graphics 'Bruker SHELXTL'
_computing_publication_material 'Bruker SHELXTL and local programs'
_computing_structure_refinement 'Bruker SHELXTL'
_computing_structure_solution 'Bruker SHELXTL'
_diffrn_ambient_temperature 150(2)
_diffrn_measured_fraction_theta_full 0.997
_diffrn_measured_fraction_theta_max 0.997
_diffrn_measurement_device_type 'Bruker SMART 1K CCD diffractometer'
_diffrn_measurement_method 'thin-slice \w scans'
_diffrn_radiation_monochromator graphite
_diffrn_radiation_source 'sealed tube'
_diffrn_radiation_type MoK\a
_diffrn_radiation_wavelength 0.71073
_diffrn_reflns_av_R_equivalents 0.0955
_diffrn_reflns_av_sigmaI/netI 0.0981
_diffrn_reflns_limit_h_max 30
_diffrn_reflns_limit_h_min -30
_diffrn_reflns_limit_k_max 41
_diffrn_reflns_limit_k_min -41
_diffrn_reflns_limit_l_max 20
_diffrn_reflns_limit_l_min -20
_diffrn_reflns_number 105719
_diffrn_reflns_theta_full 26.00
_diffrn_reflns_theta_max 26.00
_diffrn_reflns_theta_min 1.02
_diffrn_standards_number 0
_exptl_absorpt_coefficient_mu 8.229
_exptl_absorpt_correction_T_max 0.734
_exptl_absorpt_correction_T_min 0.146
_exptl_absorpt_correction_type multi-scan
_exptl_absorpt_process_details SADABS
_exptl_crystal_colour colourless
_exptl_crystal_density_diffrn 1.940
_exptl_crystal_density_method 'not measured'
_exptl_crystal_description plate
_exptl_crystal_F_000 8040
_exptl_crystal_size_max 0.38
_exptl_crystal_size_mid 0.22
_exptl_crystal_size_min 0.04
_refine_diff_density_max 3.336
_refine_diff_density_min -2.654
_refine_diff_density_rms 0.306
_refine_ls_extinction_method none
_refine_ls_goodness_of_fit_ref 1.115
_refine_ls_hydrogen_treatment constr
_refine_ls_matrix_type full
_refine_ls_number_parameters 1494
_refine_ls_number_reflns 27869
_refine_ls_number_restraints 607
_refine_ls_restrained_S_all 1.104
_refine_ls_R_factor_all 0.1316
_refine_ls_R_factor_gt 0.0627
_refine_ls_shift/su_max 0.001
_refine_ls_shift/su_mean 0.000
_refine_ls_structure_factor_coef Fsqd
_refine_ls_weighting_details 'calc w=1/[\s^2^(Fo^2^)+(0.0210P)^2^+532.0465P] where P=(Fo^2^+2Fc^2^)/3'
_refine_ls_weighting_scheme calc
_refine_ls_wR_factor_gt 0.1230
_refine_ls_wR_factor_ref 0.1612
_reflns_number_gt 17055
_reflns_number_total 27869
_reflns_threshold_expression I>2\s(I)
_cod_data_source_file b709732h.txt
_cod_data_source_block rje385_(TBA)3[4].0.5MeCN
_cod_original_cell_volume 14216(2)
_cod_original_sg_symbol_H-M 'P 21/c'
_cod_database_code 7006186

loop_
_symmetry_equiv_pos_as_xyz
'x, y, z'
'-x, y+1/2, -z+1/2'
'-x, -y, -z'
'x, -y-1/2, z-1/2'

loop_
_atom_site_label
_atom_site_type_symbol
_atom_site_fract_x
_atom_site_fract_y
_atom_site_fract_z
_atom_site_U_iso_or_equiv
_atom_site_adp_type
_atom_site_occupancy
_atom_site_symmetry_multiplicity
_atom_site_calc_flag
_atom_site_refinement_flags
_atom_site_disorder_assembly
_atom_site_disorder_group
Ti1 Ti 0.63536(13) 0.37627(8) 0.39964(16) 0.0255(7) Uani 1 1 d . . .
Ti2 Ti 0.84836(12) 0.56116(8) -0.19905(19) 0.0295(7) Uani 1 1 d . . .
W1 W 0.64805(3) 0.310854(18) 0.26382(4) 0.02362(15) Uani 1 1 d . . .
W2 W 0.73152(3) 0.371121(18) 0.17107(4) 0.02440(16) Uani 1 1 d . . .
W3 W 0.71665(3) 0.436973(19) 0.31385(4) 0.03342(19) Uani 1 1 d . . .
W4 W 0.61068(3) 0.40187(2) 0.21942(4) 0.03310(18) Uani 1 1 d . . .
W5 W 0.75382(3) 0.34611(2) 0.35756(4) 0.02727(16) Uani 1 1 d . . .
W6 W 0.87816(3) 0.65407(2) -0.19620(5) 0.03356(18) Uani 1 1 d . . .
W7 W 0.79180(4) 0.61891(2) -0.32637(4) 0.0411(2) Uani 1 1 d . . .
W8 W 0.72245(3) 0.579492(19) -0.18341(4) 0.02906(17) Uani 1 1 d . . .
W9 W 0.80770(3) 0.61481(2) -0.05367(4) 0.03323(18) Uani 1 1 d . . .
W10 W 0.74953(3) 0.676173(19) -0.18107(4) 0.03103(17) Uani 1 1 d . . .
O1 O 0.5958(5) 0.3825(4) 0.4853(7) 0.047(4) Uani 1 1 d . . .
O2 O 0.5600(6) 0.4225(4) 0.1665(8) 0.056(4) Uani 1 1 d . . .
O3 O 0.7695(4) 0.3689(3) 0.0857(6) 0.030(3) Uani 1 1 d . . .
O4 O 0.8086(5) 0.3265(4) 0.4042(7) 0.042(3) Uani 1 1 d . . .
O5 O 0.6226(5) 0.2641(3) 0.2435(7) 0.038(3) Uani 1 1 d . . .
O6 O 0.7438(6) 0.4836(3) 0.3305(8) 0.060(5) Uani 1 1 d . . .
O7 O 0.5990(5) 0.3450(3) 0.2088(7) 0.036(3) Uani 1 1 d . . .
O8 O 0.6637(4) 0.3938(3) 0.1387(6) 0.025(2) Uani 1 1 d . . .
O9 O 0.6546(5) 0.4477(3) 0.2496(7) 0.034(3) Uani 1 1 d . . .
O10 O 0.5851(6) 0.3994(3) 0.3225(7) 0.048(4) Uani 1 1 d . . .
O11 O 0.6136(5) 0.3244(3) 0.3573(6) 0.032(3) Uani 1 1 d . . .
O12 O 0.6931(4) 0.3207(3) 0.1729(6) 0.022(2) Uani 1 1 d . . .
O13 O 0.7512(5) 0.4220(3) 0.2142(6) 0.031(3) Uani 1 1 d . . .
O14 O 0.6730(5) 0.4281(3) 0.3991(7) 0.034(3) Uani 1 1 d . . .
O15 O 0.7131(4) 0.3000(3) 0.3212(6) 0.023(2) Uani 1 1 d . . .
O16 O 0.7791(5) 0.3492(3) 0.2482(6) 0.033(3) Uani 1 1 d . . .
O17 O 0.7695(5) 0.4027(3) 0.3603(6) 0.038(3) Uani 1 1 d . . .
O18 O 0.7032(4) 0.3529(3) 0.4363(6) 0.029(3) Uani 1 1 d . . .
O19 O 0.6822(4) 0.3740(3) 0.2882(6) 0.018(2) Uani 1 1 d . . .
O20 O 0.8854(6) 0.5166(4) -0.2063(9) 0.055(4) Uani 1 1 d . . .
O21 O 0.9344(5) 0.6817(4) -0.2039(9) 0.056(4) Uani 1 1 d . . .
O22 O 0.7853(7) 0.6209(4) -0.4261(8) 0.070(5) Uani 1 1 d . . .
O23 O 0.6656(6) 0.5524(4) -0.1747(8) 0.052(4) Uani 1 1 d . . .
O24 O 0.8132(6) 0.6142(4) 0.0464(8) 0.055(4) Uani 1 1 d . . .
O25 O 0.7104(5) 0.7180(4) -0.1773(9) 0.050(4) Uani 1 1 d . . .
O26 O 0.9034(6) 0.6020(4) -0.2024(9) 0.056(4) Uani 1 1 d . . .
O27 O 0.8332(5) 0.5730(3) -0.3090(7) 0.035(3) Uani 1 1 d . . .
O28 O 0.7745(5) 0.5414(3) -0.1904(6) 0.031(3) Uani 1 1 d . . .
O29 O 0.8462(5) 0.5705(3) -0.0851(7) 0.037(3) Uani 1 1 d . . .
O30 O 0.8567(5) 0.6502(3) -0.3032(8) 0.046(3) Uani 1 1 d . . .
O31 O 0.7280(5) 0.5895(3) -0.2944(6) 0.036(3) Uani 1 1 d . . .
O32 O 0.7409(5) 0.5875(3) -0.0746(7) 0.037(3) Uani 1 1 d . . .
O33 O 0.8690(5) 0.6477(3) -0.0852(7) 0.038(3) Uani 1 1 d . . .
O34 O 0.7507(5) 0.6658(3) -0.2914(8) 0.043(3) Uani 1 1 d . . .
O35 O 0.6967(5) 0.6347(3) -0.1762(8) 0.041(3) Uani 1 1 d . . .
O36 O 0.7647(4) 0.6629(3) -0.0737(7) 0.030(3) Uani 1 1 d . . .
O37 O 0.8221(4) 0.6947(3) -0.1877(6) 0.026(2) Uani 1 1 d . . .
O38 O 0.8002(4) 0.6173(3) -0.1894(6) 0.021(2) Uiso 1 1 d . . .
N1 N 0.9288(6) 0.3741(5) 0.2388(10) 0.049(4) Uani 1 1 d . . .
N2 N 0.7805(6) 0.4746(4) -0.4235(8) 0.036(4) Uani 1 1 d . . .
N3 N 0.6673(8) 0.5370(5) 0.1100(11) 0.060(6) Uani 1 1 d . . .
N4 N 0.5606(6) 0.6775(5) -0.2692(9) 0.039(4) Uani 1 1 d . . .
N5 N 0.8470(6) 0.7636(4) -0.4053(8) 0.032(3) Uani 1 1 d . . .
N6 N 0.6839(6) 0.2938(4) -0.0476(8) 0.030(3) Uani 1 1 d . . .
N7 N 1.0232(15) 0.3721(9) -0.1467(19) 0.139(13) Uani 1 1 d . . .
C1 C 0.5622(8) 0.4058(5) 0.5343(10) 0.037(4) Uani 1 1 d U . .
C2 C 0.5071(8) 0.3881(7) 0.5305(14) 0.061(6) Uani 1 1 d U . .
H2A H 0.5087 0.3602 0.5471 0.091 Uiso 1 1 calc R . .
H2B H 0.4933 0.3896 0.4762 0.091 Uiso 1 1 calc R . .
H2C H 0.4833 0.4029 0.5656 0.091 Uiso 1 1 calc R . .
C3 C 0.5645(9) 0.4487(5) 0.5044(13) 0.052(5) Uani 1 1 d U . .
H3A H 0.5491 0.4500 0.4510 0.079 Uiso 1 1 calc R . .
H3B H 0.6019 0.4576 0.5033 0.079 Uiso 1 1 calc R . .
H3C H 0.5440 0.4659 0.5396 0.079 Uiso 1 1 calc R . .
C4 C 0.5844(9) 0.4038(7) 0.6182(12) 0.058(5) Uani 1 1 d U . .
H4A H 0.5851 0.3760 0.6359 0.087 Uiso 1 1 calc R . .
H4B H 0.5615 0.4193 0.6532 0.087 Uiso 1 1 calc R . .
H4C H 0.6208 0.4146 0.6195 0.087 Uiso 1 1 calc R . .
C5 C 0.9292(9) 0.4905(6) -0.1989(13) 0.054(5) Uani 1 1 d U . .
C6 C 0.9105(14) 0.4484(7) -0.1904(18) 0.105(9) Uani 1 1 d U . .
H6A H 0.8854 0.4466 -0.1464 0.157 Uiso 1 1 calc R . .
H6B H 0.9413 0.4311 -0.1800 0.157 Uiso 1 1 calc R . .
H6C H 0.8925 0.4399 -0.2392 0.157 Uiso 1 1 calc R . .
C7 C 0.9619(10) 0.4968(9) -0.2745(15) 0.088(8) Uani 1 1 d U . .
H7A H 0.9407 0.4882 -0.3204 0.132 Uiso 1 1 calc R . .
H7B H 0.9950 0.4813 -0.2714 0.132 Uiso 1 1 calc R . .
H7C H 0.9707 0.5251 -0.2799 0.132 Uiso 1 1 calc R . .
C8 C 0.9620(11) 0.5051(9) -0.1282(15) 0.087(8) Uani 1 1 d U . .
H8A H 0.9455 0.4956 -0.0793 0.131 Uiso 1 1 calc R . .
H8B H 0.9629 0.5342 -0.1282 0.131 Uiso 1 1 calc R . .
H8C H 0.9987 0.4947 -0.1315 0.131 Uiso 1 1 calc R . .
C9 C 0.9784(8) 0.3837(7) 0.2857(14) 0.060(5) Uani 1 1 d U . .
H9A H 0.9965 0.4064 0.2598 0.072 Uiso 1 1 calc R . .
H9B H 1.0028 0.3606 0.2827 0.072 Uiso 1 1 calc R . .
C10 C 0.9712(9) 0.3941(8) 0.3722(15) 0.073(6) Uani 1 1 d U . .
H10A H 0.9468 0.3747 0.3971 0.088 Uiso 1 1 calc R . .
H10B H 0.9550 0.4209 0.3769 0.088 Uiso 1 1 calc R . .
C11 C 1.0261(10) 0.3935(8) 0.4142(17) 0.079(7) Uani 1 1 d U . .
H11A H 1.0523 0.4068 0.3796 0.094 Uiso 1 1 calc R . .
H11B H 1.0234 0.4096 0.4628 0.094 Uiso 1 1 calc R . .
C12 C 1.0475(10) 0.3554(9) 0.4357(18) 0.095(9) Uani 1 1 d U . .
H12A H 1.0735 0.3586 0.4789 0.142 Uiso 1 1 calc R . .
H12B H 1.0654 0.3436 0.3901 0.142 Uiso 1 1 calc R . .
H12C H 1.0183 0.3379 0.4526 0.142 Uiso 1 1 calc R . .
C13 C 0.8875(9) 0.4086(6) 0.2471(14) 0.056(6) Uani 1 1 d U . .
H13A H 0.8534 0.4003 0.2217 0.067 Uiso 1 1 calc R . .
H13B H 0.8804 0.4128 0.3039 0.067 Uiso 1 1 calc R . .
C14 C 0.9049(10) 0.4482(6) 0.2112(16) 0.068(6) Uani 1 1 d U . .
H14A H 0.9391 0.4568 0.2359 0.082 Uiso 1 1 calc R . .
H14B H 0.9110 0.4447 0.1540 0.082 Uiso 1 1 calc R . .
C15 C 0.8642(10) 0.4790(6) 0.2229(19) 0.084(8) Uani 1 1 d U . .
H15A H 0.8596 0.4836 0.2801 0.101 Uiso 1 1 calc R . .
H15B H 0.8295 0.4697 0.2010 0.101 Uiso 1 1 calc R . .
C16 C 0.8799(9) 0.5180(7) 0.1830(18) 0.080(8) Uani 1 1 d U . .
H16A H 0.8490 0.5360 0.1822 0.119 Uiso 1 1 calc R . .
H16B H 0.8911 0.5126 0.1288 0.119 Uiso 1 1 calc R . .
H16C H 0.9095 0.5303 0.2124 0.119 Uiso 1 1 calc R . .
C17 C 0.9460(9) 0.3699(6) 0.1555(13) 0.061(5) Uani 1 1 d U . .
H17A H 0.9730 0.3484 0.1526 0.073 Uiso 1 1 calc R . .
H17B H 0.9636 0.3949 0.1390 0.073 Uiso 1 1 calc R . .
C18 C 0.9006(10) 0.3606(6) 0.0971(13) 0.060(5) Uani 1 1 d U . .
H18A H 0.8908 0.3322 0.1016 0.071 Uiso 1 1 calc R . .
H18B H 0.8687 0.3767 0.1105 0.071 Uiso 1 1 calc R . .
C19 C 0.9169(10) 0.3695(7) 0.0129(14) 0.069(6) Uani 1 1 d U . .
H19A H 0.9223 0.3986 0.0077 0.083 Uiso 1 1 calc R . .
H19B H 0.9518 0.3565 0.0029 0.083 Uiso 1 1 calc R . .
C20 C 0.8776(12) 0.3563(7) -0.0495(14) 0.080(7) Uani 1 1 d U . .
H20A H 0.8876 0.3678 -0.1004 0.120 Uiso 1 1 calc R . .
H20B H 0.8415 0.3652 -0.0354 0.120 Uiso 1 1 calc R . .
H20C H 0.8781 0.3272 -0.0533 0.120 Uiso 1 1 calc R . .
C21 C 0.9014(7) 0.3364(5) 0.2714(12) 0.043(5) Uani 1 1 d U . .
H21A H 0.8674 0.3323 0.2420 0.052 Uiso 1 1 calc R . .
H21B H 0.8923 0.3412 0.3273 0.052 Uiso 1 1 calc R . .
C22 C 0.9348(9) 0.2975(6) 0.2669(14) 0.056(5) Uani 1 1 d U . .
H22A H 0.9426 0.2910 0.2112 0.067 Uiso 1 1 calc R . .
H22B H 0.9692 0.3008 0.2955 0.067 Uiso 1 1 calc R . .
C23 C 0.9029(9) 0.2647(6) 0.3033(12) 0.051(5) Uani 1 1 d U . .
H23A H 0.8675 0.2629 0.2768 0.061 Uiso 1 1 calc R . .
H23B H 0.8970 0.2708 0.3597 0.061 Uiso 1 1 calc R . .
C24 C 0.9317(10) 0.2256(7) 0.2961(15) 0.071(7) Uani 1 1 d U . .
H24A H 0.9091 0.2043 0.3169 0.106 Uiso 1 1 calc R . .
H24B H 0.9654 0.2267 0.3263 0.106 Uiso 1 1 calc R . .
H24C H 0.9394 0.2203 0.2405 0.106 Uiso 1 1 calc R . .
C25 C 0.8294(10) 0.4993(6) -0.4365(12) 0.058(6) Uani 1 1 d U . .
H25A H 0.8211 0.5269 -0.4200 0.069 Uiso 1 1 calc R . .
H25B H 0.8580 0.4894 -0.4008 0.069 Uiso 1 1 calc R . .
C26 C 0.8514(10) 0.5009(7) -0.5177(14) 0.069(6) Uani 1 1 d U . .
H26A H 0.8228 0.5091 -0.5551 0.083 Uiso 1 1 calc R . .
H26B H 0.8639 0.4741 -0.5332 0.083 Uiso 1 1 calc R . .
C27 C 0.8977(11) 0.5300(9) -0.5225(18) 0.093(8) Uani 1 1 d U . .
H27A H 0.8831 0.5571 -0.5149 0.111 Uiso 1 1 calc R . .
H27B H 0.9223 0.5245 -0.4776 0.111 Uiso 1 1 calc R . .
C28 C 0.9276(14) 0.5303(13) -0.590(2) 0.168(18) Uani 1 1 d U . .
H28A H 0.9432 0.5568 -0.5971 0.253 Uiso 1 1 calc R . .
H28B H 0.9046 0.5238 -0.6352 0.253 Uiso 1 1 calc R . .
H28C H 0.9564 0.5106 -0.5852 0.253 Uiso 1 1 calc R . .
C29 C 0.7911(9) 0.4316(6) -0.4470(11) 0.049(5) Uani 1 1 d U . .
H29A H 0.7578 0.4162 -0.4391 0.059 Uiso 1 1 calc R . .
H29B H 0.7991 0.4310 -0.5041 0.059 Uiso 1 1 calc R . .
C30 C 0.8359(10) 0.4111(6) -0.4035(15) 0.070(6) Uani 1 1 d U . .
H30A H 0.8262 0.4085 -0.3472 0.084 Uiso 1 1 calc R . .
H30B H 0.8686 0.4277 -0.4064 0.084 Uiso 1 1 calc R . .
C31 C 0.8482(11) 0.3701(7) -0.4362(18) 0.092(9) Uani 1 1 d U . .
H31A H 0.8170 0.3524 -0.4279 0.110 Uiso 1 1 calc R . .
H31B H 0.8541 0.3721 -0.4938 0.110 Uiso 1 1 calc R . .
C32 C 0.8974(14) 0.3518(9) -0.397(2) 0.139(14) Uani 1 1 d U . .
H32A H 0.9077 0.3277 -0.4256 0.208 Uiso 1 1 calc R . .
H32B H 0.8892 0.3451 -0.3423 0.208 Uiso 1 1 calc R . .
H32C H 0.9270 0.3710 -0.3982 0.208 Uiso 1 1 calc R . .
C33 C 0.7682(8) 0.4787(6) -0.3354(11) 0.049(5) Uani 1 1 d U . .
H33A H 0.7986 0.4676 -0.3044 0.059 Uiso 1 1 calc R . .
H33B H 0.7653 0.5073 -0.3223 0.059 Uiso 1 1 calc R . .
C34 C 0.7169(8) 0.4578(6) -0.3112(12) 0.050(5) Uani 1 1 d U . .
H34A H 0.7155 0.4311 -0.3357 0.060 Uiso 1 1 calc R . .
H34B H 0.6856 0.4731 -0.3305 0.060 Uiso 1 1 calc R . .
C35 C 0.7141(10) 0.4536(6) -0.2217(12) 0.058(5) Uani 1 1 d U . .
H35A H 0.7431 0.4355 -0.2042 0.069 Uiso 1 1 calc R . .
H35B H 0.7213 0.4800 -0.1978 0.069 Uiso 1 1 calc R . .
C36 C 0.6623(11) 0.4385(7) -0.1904(16) 0.081(8) Uani 1 1 d U . .
H36A H 0.6665 0.4323 -0.1342 0.121 Uiso 1 1 calc R . .
H36B H 0.6519 0.4143 -0.2190 0.121 Uiso 1 1 calc R . .
H36C H 0.6345 0.4588 -0.1973 0.121 Uiso 1 1 calc R . .
C37 C 0.7336(8) 0.4896(5) -0.4745(11) 0.041(4) Uani 1 1 d U . .
H37A H 0.7019 0.4729 -0.4636 0.049 Uiso 1 1 calc R . .
H37B H 0.7429 0.4858 -0.5306 0.049 Uiso 1 1 calc R . .
C38 C 0.7180(8) 0.5335(5) -0.4623(11) 0.043(4) Uani 1 1 d U . .
H38A H 0.7072 0.5378 -0.4069 0.052 Uiso 1 1 calc R . .
H38B H 0.7492 0.5508 -0.4731 0.052 Uiso 1 1 calc R . .
C39 C 0.6722(9) 0.5443(6) -0.5170(11) 0.053(5) Uani 1 1 d U . .
H39A H 0.6407 0.5277 -0.5041 0.064 Uiso 1 1 calc R . .
H39B H 0.6826 0.5382 -0.5719 0.064 Uiso 1 1 calc R . .
C40 C 0.6566(10) 0.5880(6) -0.5115(16) 0.073(7) Uani 1 1 d U . .
H40A H 0.6313 0.5945 -0.5542 0.109 Uiso 1 1 calc R . .
H40B H 0.6887 0.6046 -0.5161 0.109 Uiso 1 1 calc R . .
H40C H 0.6396 0.5931 -0.4605 0.109 Uiso 1 1 calc R . .
C41 C 0.5820(7) 0.6771(6) -0.1859(12) 0.045(5) Uani 1 1 d U . .
H41A H 0.5982 0.7034 -0.1746 0.054 Uiso 1 1 calc R . .
H41B H 0.6110 0.6570 -0.1825 0.054 Uiso 1 1 calc R . .
C42 C 0.5411(10) 0.6681(8) -0.1220(13) 0.069(6) Uani 1 1 d U . .
H42A H 0.5323 0.6394 -0.1229 0.083 Uiso 1 1 calc R . .
H42B H 0.5077 0.6832 -0.1327 0.083 Uiso 1 1 calc R . .
C43 C 0.5639(13) 0.6796(10) -0.0386(16) 0.099(9) Uani 1 1 d U . .
H43A H 0.5758 0.7077 -0.0393 0.119 Uiso 1 1 calc R . .
H43B H 0.5351 0.6771 0.0010 0.119 Uiso 1 1 calc R . .
C44 C 0.6033(16) 0.6572(13) -0.0190(19) 0.148(15) Uani 1 1 d U . .
H44A H 0.6292 0.6725 0.0125 0.223 Uiso 1 1 calc R . .
H44B H 0.6207 0.6473 -0.0667 0.223 Uiso 1 1 calc R . .
H44C H 0.5901 0.6348 0.0121 0.223 Uiso 1 1 calc R . .
C45 C 0.5348(7) 0.6377(5) -0.2911(12) 0.038(4) Uani 1 1 d U . .
H45A H 0.5059 0.6320 -0.2531 0.046 Uiso 1 1 calc R . .
H45B H 0.5181 0.6401 -0.3441 0.046 Uiso 1 1 calc R . .
C46 C 0.5734(8) 0.6028(5) -0.2917(12) 0.048(5) Uani 1 1 d U . .
H46A H 0.6029 0.6084 -0.3288 0.058 Uiso 1 1 calc R . .
H46B H 0.5893 0.5994 -0.2384 0.058 Uiso 1 1 calc R . .
C47 C 0.5453(8) 0.5655(5) -0.3158(13) 0.048(5) Uani 1 1 d U . .
H47A H 0.5274 0.5699 -0.3674 0.057 Uiso 1 1 calc R . .
H47B H 0.5171 0.5596 -0.2768 0.057 Uiso 1 1 calc R . .
C48 C 0.5818(9) 0.5294(6) -0.3224(14) 0.059(6) Uani 1 1 d U . .
H48A H 0.5602 0.5051 -0.3214 0.089 Uiso 1 1 calc R . .
H48B H 0.6073 0.5292 -0.2781 0.089 Uiso 1 1 calc R . .
H48C H 0.6015 0.5307 -0.3721 0.089 Uiso 1 1 calc R . .
C49 C 0.6083(7) 0.6871(5) -0.3226(11) 0.039(4) Uani 1 1 d U . .
H49A H 0.6237 0.7130 -0.3064 0.046 Uiso 1 1 calc R . .
H49B H 0.6363 0.6666 -0.3146 0.046 Uiso 1 1 calc R . .
C50 C 0.5940(8) 0.6889(6) -0.4090(12) 0.049(5) Uani 1 1 d U . .
H50A H 0.5653 0.7089 -0.4177 0.059 Uiso 1 1 calc R . .
H50B H 0.5804 0.6627 -0.4267 0.059 Uiso 1 1 calc R . .
C51 C 0.6429(8) 0.7002(6) -0.4564(12) 0.051(5) Uani 1 1 d U . .
H51A H 0.6718 0.6807 -0.4455 0.061 Uiso 1 1 calc R . .
H51B H 0.6558 0.7266 -0.4387 0.061 Uiso 1 1 calc R . .
C52 C 0.6323(12) 0.7016(9) -0.5452(15) 0.089(8) Uani 1 1 d U . .
H52A H 0.6649 0.7101 -0.5722 0.133 Uiso 1 1 calc R . .
H52B H 0.6033 0.7204 -0.5565 0.133 Uiso 1 1 calc R . .
H52C H 0.6219 0.6751 -0.5639 0.133 Uiso 1 1 calc R . .
C53 C 0.5171(7) 0.7095(5) -0.2793(11) 0.039(4) Uani 1 1 d U . .
H53A H 0.5066 0.7107 -0.3358 0.046 Uiso 1 1 calc R . .
H53B H 0.4851 0.7011 -0.2494 0.046 Uiso 1 1 calc R . .
C54 C 0.5328(9) 0.7510(6) -0.2527(14) 0.057(5) Uani 1 1 d U . .
H54A H 0.5683 0.7578 -0.2747 0.068 Uiso 1 1 calc R . .
H54B H 0.5359 0.7515 -0.1945 0.068 Uiso 1 1 calc R . .
C55 C 0.4915(8) 0.7817(6) -0.2798(14) 0.054(5) Uani 1 1 d U . .
H55A H 0.4897 0.7820 -0.3381 0.065 Uiso 1 1 calc R . .
H55B H 0.4557 0.7740 -0.2600 0.065 Uiso 1 1 calc R . .
C56 C 0.5054(11) 0.8232(6) -0.2500(17) 0.079(8) Uani 1 1 d U . .
H56A H 0.4779 0.8420 -0.2678 0.118 Uiso 1 1 calc R . .
H56B H 0.5403 0.8313 -0.2710 0.118 Uiso 1 1 calc R . .
H56C H 0.5071 0.8231 -0.1923 0.118 Uiso 1 1 calc R . .
C57 C 0.7038(11) 0.5697(7) 0.1390(15) 0.077(7) Uani 1 1 d U . .
H57A H 0.7296 0.5760 0.0967 0.092 Uiso 1 1 calc R . .
H57B H 0.6819 0.5938 0.1481 0.092 Uiso 1 1 calc R . .
C58 C 0.7349(16) 0.5608(10) 0.213(2) 0.120(10) Uani 1 1 d U . .
H58A H 0.7111 0.5462 0.2492 0.144 Uiso 1 1 calc R . .
H58B H 0.7647 0.5427 0.1992 0.144 Uiso 1 1 calc R . .
C59 C 0.7549(19) 0.5908(10) 0.251(2) 0.156(12) Uani 1 1 d U . .
H59A H 0.7246 0.6073 0.2689 0.188 Uiso 1 1 calc R . .
H59B H 0.7751 0.6070 0.2123 0.188 Uiso 1 1 calc R . .
C60 C 0.7933(16) 0.5830(9) 0.325(2) 0.136(13) Uani 1 1 d U . .
H60A H 0.8223 0.6026 0.3252 0.204 Uiso 1 1 calc R . .
H60B H 0.8085 0.5562 0.3211 0.204 Uiso 1 1 calc R . .
H60C H 0.7727 0.5853 0.3734 0.204 Uiso 1 1 calc R . .
C61 C 0.6993(10) 0.4996(6) 0.0948(14) 0.065(7) Uani 1 1 d U . .
H61A H 0.6745 0.4787 0.0757 0.078 Uiso 1 1 calc R . .
H61B H 0.7150 0.4904 0.1455 0.078 Uiso 1 1 calc R . .
C62 C 0.7442(10) 0.5042(6) 0.0357(14) 0.070(7) Uani 1 1 d U . .
H62A H 0.7719 0.5225 0.0571 0.084 Uiso 1 1 calc R . .
H62B H 0.7298 0.5159 -0.0138 0.084 Uiso 1 1 calc R . .
C63 C 0.7697(11) 0.4634(7) 0.0182(15) 0.078(8) Uani 1 1 d U . .
H63A H 0.7804 0.4506 0.0685 0.094 Uiso 1 1 calc R . .
H63B H 0.7428 0.4462 -0.0080 0.094 Uiso 1 1 calc R . .
C64 C 0.8144(11) 0.4670(8) -0.0300(17) 0.095(10) Uani 1 1 d U . .
H64A H 0.8260 0.4405 -0.0468 0.143 Uiso 1 1 calc R . .
H64B H 0.8435 0.4799 -0.0005 0.143 Uiso 1 1 calc R . .
H64C H 0.8051 0.4830 -0.0764 0.143 Uiso 1 1 calc R . .
C65 C 0.6401(9) 0.5519(6) 0.0368(12) 0.058(5) Uani 1 1 d U . .
H65A H 0.6677 0.5617 0.0001 0.070 Uiso 1 1 calc R . .
H65B H 0.6169 0.5746 0.0508 0.070 Uiso 1 1 calc R . .
C66 C 0.6067(9) 0.5210(7) -0.0048(14) 0.065(5) Uani 1 1 d U . .
H66A H 0.5876 0.5049 0.0350 0.078 Uiso 1 1 calc R . .
H66B H 0.6306 0.5029 -0.0342 0.078 Uiso 1 1 calc R . .
C67 C 0.5662(10) 0.5390(7) -0.0615(15) 0.069(6) Uani 1 1 d U . .
H67A H 0.5417 0.5562 -0.0310 0.083 Uiso 1 1 calc R . .
H67B H 0.5856 0.5563 -0.0988 0.083 Uiso 1 1 calc R . .
C68 C 0.5338(11) 0.5111(8) -0.1071(16) 0.084(7) Uani 1 1 d U . .
H68A H 0.5043 0.5254 -0.1331 0.127 Uiso 1 1 calc R . .
H68B H 0.5191 0.4909 -0.0718 0.127 Uiso 1 1 calc R . .
H68C H 0.5561 0.4984 -0.1470 0.127 Uiso 1 1 calc R . .
C69 C 0.6271(11) 0.5275(7) 0.1749(14) 0.079(8) Uani 1 1 d U . .
H69A H 0.6039 0.5056 0.1560 0.094 Uiso 1 1 calc R . .
H69B H 0.6474 0.5175 0.2213 0.094 Uiso 1 1 calc R . .
C70 C 0.5913(12) 0.5612(8) 0.2022(16) 0.094(8) Uani 1 1 d U . .
H70A H 0.5714 0.5723 0.1564 0.113 Uiso 1 1 calc R . .
H70B H 0.6136 0.5827 0.2252 0.113 Uiso 1 1 calc R . .
C71 C 0.5517(14) 0.5466(10) 0.2634(19) 0.127(11) Uani 1 1 d U . .
H71A H 0.5341 0.5706 0.2845 0.152 Uiso 1 1 calc R . .
H71B H 0.5237 0.5318 0.2338 0.152 Uiso 1 1 calc R . .
C72 C 0.5641(11) 0.5245(7) 0.3249(15) 0.077(8) Uani 1 1 d U . .
H72A H 0.5340 0.5243 0.3616 0.116 Uiso 1 1 calc R . .
H72B H 0.5959 0.5355 0.3514 0.116 Uiso 1 1 calc R . .
H72C H 0.5716 0.4973 0.3075 0.116 Uiso 1 1 calc R . .
C73 C 0.8266(8) 0.7245(5) -0.4413(11) 0.041(4) Uani 1 1 d U . .
H73A H 0.8571 0.7057 -0.4435 0.049 Uiso 1 1 calc R . .
H73B H 0.7999 0.7130 -0.4049 0.049 Uiso 1 1 calc R . .
C74 C 0.8016(9) 0.7266(6) -0.5218(10) 0.046(5) Uani 1 1 d U . .
H74A H 0.7669 0.7408 -0.5180 0.055 Uiso 1 1 calc R . .
H74B H 0.8252 0.7424 -0.5564 0.055 Uiso 1 1 calc R . .
C75 C 0.7923(13) 0.6883(7) -0.5578(14) 0.084(8) Uani 1 1 d U . .
H75A H 0.7667 0.6733 -0.5250 0.101 Uiso 1 1 calc R . .
H75B H 0.8265 0.6734 -0.5579 0.101 Uiso 1 1 calc R . .
C76 C 0.7709(12) 0.6902(7) -0.6404(13) 0.079(8) Uani 1 1 d U . .
H76A H 0.7645 0.6631 -0.6599 0.119 Uiso 1 1 calc R . .
H76B H 0.7969 0.7035 -0.6742 0.119 Uiso 1 1 calc R . .
H76C H 0.7371 0.7051 -0.6411 0.119 Uiso 1 1 calc R . .
C77 C 0.8882(7) 0.7821(6) -0.4581(11) 0.042(4) Uani 1 1 d U . .
H77A H 0.8993 0.8078 -0.4348 0.050 Uiso 1 1 calc R . .
H77B H 0.8709 0.7879 -0.5097 0.050 Uiso 1 1 calc R . .
C78 C 0.9385(8) 0.7573(6) -0.4729(12) 0.049(5) Uani 1 1 d U . .
H78A H 0.9546 0.7492 -0.4217 0.059 Uiso 1 1 calc R . .
H78B H 0.9286 0.7329 -0.5022 0.059 Uiso 1 1 calc R . .
C79 C 0.9789(8) 0.7801(7) -0.5190(13) 0.055(5) Uani 1 1 d U . .
H79A H 0.9879 0.8049 -0.4903 0.066 Uiso 1 1 calc R . .
H79B H 0.9631 0.7876 -0.5706 0.066 Uiso 1 1 calc R . .
C80 C 1.0292(9) 0.7569(8) -0.5322(15) 0.073(7) Uani 1 1 d U . .
H80A H 1.0579 0.7749 -0.5487 0.110 Uiso 1 1 calc R . .
H80B H 1.0229 0.7370 -0.5735 0.110 Uiso 1 1 calc R . .
H80C H 1.0399 0.7435 -0.4832 0.110 Uiso 1 1 calc R . .
C81 C 0.8689(7) 0.7562(6) -0.3252(10) 0.038(4) Uani 1 1 d U . .
H81A H 0.8969 0.7354 -0.3288 0.045 Uiso 1 1 calc R . .
H81B H 0.8399 0.7457 -0.2919 0.045 Uiso 1 1 calc R . .
C82 C 0.8931(10) 0.7924(6) -0.2844(11) 0.055(5) Uani 1 1 d U . .
H82A H 0.8650 0.8129 -0.2778 0.066 Uiso 1 1 calc R . .
H82B H 0.9215 0.8038 -0.3181 0.066 Uiso 1 1 calc R . .
C83 C 0.9171(10) 0.7819(7) -0.2037(11) 0.059(6) Uani 1 1 d U . .
H83A H 0.9459 0.7619 -0.2102 0.070 Uiso 1 1 calc R . .
H83B H 0.8890 0.7700 -0.1702 0.070 Uiso 1 1 calc R . .
C84 C 0.9400(12) 0.8193(7) -0.1631(14) 0.087(9) Uani 1 1 d U . .
H84A H 0.9597 0.8115 -0.1153 0.130 Uiso 1 1 calc R . .
H84B H 0.9106 0.8371 -0.1491 0.130 Uiso 1 1 calc R . .
H84C H 0.9644 0.8329 -0.1992 0.130 Uiso 1 1 calc R . .
C85 C 0.8009(7) 0.7932(5) -0.4028(10) 0.035(4) Uani 1 1 d U . .
H85A H 0.8146 0.8185 -0.3807 0.042 Uiso 1 1 calc R . .
H85B H 0.7889 0.7985 -0.4576 0.042 Uiso 1 1 calc R . .
C86 C 0.7533(8) 0.7806(6) -0.3558(11) 0.046(4) Uani 1 1 d U . .
H86A H 0.7645 0.7750 -0.3008 0.055 Uiso 1 1 calc R . .
H86B H 0.7379 0.7559 -0.3785 0.055 Uiso 1 1 calc R . .
C87 C 0.7114(9) 0.8131(6) -0.3570(15) 0.065(6) Uani 1 1 d U . .
H87A H 0.7284 0.8380 -0.3379 0.078 Uiso 1 1 calc R . .
H87B H 0.7000 0.8176 -0.4123 0.078 Uiso 1 1 calc R . .
C88 C 0.6621(9) 0.8054(7) -0.3082(14) 0.067(6) Uani 1 1 d U . .
H88A H 0.6430 0.8305 -0.2996 0.100 Uiso 1 1 calc R . .
H88B H 0.6728 0.7940 -0.2572 0.100 Uiso 1 1 calc R . .
H88C H 0.6385 0.7868 -0.3362 0.100 Uiso 1 1 calc R . .
C89 C 0.6959(9) 0.2949(5) -0.1361(10) 0.043(5) Uani 1 1 d U . .
H89A H 0.7118 0.2691 -0.1515 0.051 Uiso 1 1 calc R . .
H89B H 0.6617 0.2980 -0.1656 0.051 Uiso 1 1 calc R . .
C90 C 0.7337(9) 0.3281(6) -0.1601(12) 0.053(5) Uani 1 1 d U . .
H90A H 0.7167 0.3541 -0.1494 0.063 Uiso 1 1 calc R . .
H90B H 0.7671 0.3264 -0.1282 0.063 Uiso 1 1 calc R . .
C91 C 0.7473(10) 0.3254(7) -0.2469(13) 0.068(6) Uani 1 1 d U . .
H91A H 0.7732 0.3467 -0.2594 0.081 Uiso 1 1 calc R . .
H91B H 0.7653 0.2996 -0.2564 0.081 Uiso 1 1 calc R . .
C92 C 0.7003(13) 0.3287(9) -0.3030(16) 0.099(9) Uani 1 1 d U . .
H92A H 0.7133 0.3295 -0.3574 0.149 Uiso 1 1 calc R . .
H92B H 0.6804 0.3532 -0.2917 0.149 Uiso 1 1 calc R . .
H92C H 0.6767 0.3057 -0.2964 0.149 Uiso 1 1 calc R . .
C93 C 0.6570(7) 0.3319(4) -0.0214(10) 0.031(4) Uani 1 1 d U . .
H93A H 0.6475 0.3291 0.0349 0.037 Uiso 1 1 calc R . .
H93B H 0.6833 0.3538 -0.0252 0.037 Uiso 1 1 calc R . .
C94 C 0.6075(8) 0.3437(6) -0.0664(11) 0.045(4) Uani 1 1 d U . .
H94A H 0.5808 0.3220 -0.0653 0.054 Uiso 1 1 calc R . .
H94B H 0.6164 0.3495 -0.1220 0.054 Uiso 1 1 calc R . .
C95 C 0.5846(9) 0.3814(7) -0.0263(12) 0.058(6) Uani 1 1 d U . .
H95A H 0.5716 0.3747 0.0270 0.070 Uiso 1 1 calc R . .
H95B H 0.6131 0.4018 -0.0209 0.070 Uiso 1 1 calc R . .
C96 C 0.5382(10) 0.3977(7) -0.0773(15) 0.078(8) Uani 1 1 d U . .
H96A H 0.5243 0.4221 -0.0533 0.117 Uiso 1 1 calc R . .
H96B H 0.5096 0.3778 -0.0807 0.117 Uiso 1 1 calc R . .
H96C H 0.5513 0.4037 -0.1304 0.117 Uiso 1 1 calc R . .
C97 C 0.6467(8) 0.2584(5) -0.0356(10) 0.034(4) Uani 1 1 d U . .
H97A H 0.6141 0.2624 -0.0685 0.041 Uiso 1 1 calc R . .
H97B H 0.6649 0.2342 -0.0549 0.041 Uiso 1 1 calc R . .
C98 C 0.6299(8) 0.2515(6) 0.0481(11) 0.047(5) Uani 1 1 d U . .
H98A H 0.6619 0.2446 0.0802 0.057 Uiso 1 1 calc R . .
H98B H 0.6148 0.2765 0.0694 0.057 Uiso 1 1 calc R . .
C99 C 0.5897(9) 0.2195(6) 0.0560(12) 0.053(5) Uani 1 1 d U . .
H99A H 0.6054 0.1947 0.0350 0.063 Uiso 1 1 calc R . .
H99B H 0.5832 0.2153 0.1129 0.063 Uiso 1 1 calc R . .
C100 C 0.5378(10) 0.2261(8) 0.0167(16) 0.084(8) Uani 1 1 d U . .
H10C H 0.5134 0.2043 0.0299 0.127 Uiso 1 1 calc R . .
H10D H 0.5429 0.2269 -0.0405 0.127 Uiso 1 1 calc R . .
H10E H 0.5226 0.2513 0.0345 0.127 Uiso 1 1 calc R . .
C101 C 0.7345(7) 0.2895(5) 0.0004(11) 0.041(4) Uani 1 1 d U . .
H10F H 0.7252 0.2905 0.0570 0.049 Uiso 1 1 calc R . .
H10G H 0.7581 0.3125 -0.0106 0.049 Uiso 1 1 calc R . .
C102 C 0.7663(9) 0.2507(6) -0.0152(12) 0.053(5) Uani 1 1 d U . .
H10H H 0.7445 0.2275 0.0004 0.064 Uiso 1 1 calc R . .
H10I H 0.7738 0.2484 -0.0723 0.064 Uiso 1 1 calc R . .
C103 C 0.8185(9) 0.2508(6) 0.0309(12) 0.051(5) Uani 1 1 d U . .
H10J H 0.8386 0.2266 0.0160 0.061 Uiso 1 1 calc R . .
H10Z H 0.8397 0.2739 0.0130 0.061 Uiso 1 1 calc R . .
C104 C 0.8167(10) 0.2522(8) 0.1157(13) 0.070(7) Uani 1 1 d U . .
H10K H 0.8518 0.2448 0.1375 0.105 Uiso 1 1 calc R . .
H10L H 0.7895 0.2335 0.1346 0.105 Uiso 1 1 calc R . .
H10M H 0.8075 0.2792 0.1326 0.105 Uiso 1 1 calc R . .
C105 C 1.0389(10) 0.3899(8) -0.0946(19) 0.071(7) Uani 1 1 d U . .
C106 C 1.0541(11) 0.4135(8) -0.0267(16) 0.085(8) Uani 1 1 d U . .
H10N H 1.0227 0.4281 -0.0078 0.128 Uiso 1 1 calc R . .
H10O H 1.0821 0.4324 -0.0416 0.128 Uiso 1 1 calc R . .
H10P H 1.0676 0.3960 0.0152 0.128 Uiso 1 1 calc R . .

loop_
_atom_site_aniso_label
_atom_site_aniso_U_11
_atom_site_aniso_U_22
_atom_site_aniso_U_33
_atom_site_aniso_U_23
_atom_site_aniso_U_13
_atom_site_aniso_U_12
Ti1 0.0398(19) 0.0151(14) 0.0220(14) 0.0009(11) 0.0206(13) 0.0026(12)
Ti2 0.0267(18) 0.0162(14) 0.0456(19) -0.0069(13) 0.0080(14) 0.0040(12)
W1 0.0267(4) 0.0159(3) 0.0283(3) 0.0006(3) 0.0059(3) -0.0037(3)
W2 0.0322(4) 0.0154(3) 0.0258(3) -0.0018(3) 0.0120(3) -0.0022(3)
W3 0.0557(5) 0.0153(3) 0.0296(4) -0.0041(3) 0.0196(3) -0.0086(3)
W4 0.0349(4) 0.0243(4) 0.0404(4) 0.0084(3) 0.0141(3) 0.0089(3)
W5 0.0300(4) 0.0236(3) 0.0283(4) 0.0017(3) 0.0035(3) -0.0076(3)
W6 0.0284(4) 0.0265(4) 0.0460(4) -0.0035(3) 0.0084(3) -0.0060(3)
W7 0.0724(6) 0.0302(4) 0.0207(4) 0.0015(3) 0.0038(4) -0.0170(4)
W8 0.0312(4) 0.0199(3) 0.0361(4) 0.0071(3) 0.0013(3) -0.0040(3)
W9 0.0520(5) 0.0245(3) 0.0232(3) 0.0006(3) -0.0007(3) 0.0005(3)
W10 0.0314(4) 0.0184(3) 0.0433(4) 0.0060(3) 0.0025(3) 0.0013(3)
O1 0.060(9) 0.038(7) 0.045(8) 0.004(6) 0.037(7) -0.001(7)
O2 0.055(10) 0.055(9) 0.060(9) 0.016(7) 0.026(7) 0.023(7)
O3 0.032(7) 0.021(6) 0.038(7) 0.000(5) 0.025(5) -0.007(5)
O4 0.046(8) 0.047(8) 0.035(7) 0.002(6) -0.004(6) -0.010(6)
O5 0.056(9) 0.019(6) 0.040(7) -0.002(5) 0.006(6) -0.015(6)
O6 0.103(13) 0.023(7) 0.056(9) -0.025(6) 0.043(8) -0.031(7)
O7 0.033(7) 0.036(7) 0.039(7) 0.009(6) 0.012(6) -0.011(6)
O8 0.023(6) 0.027(6) 0.026(6) 0.002(5) -0.011(5) -0.007(5)
O9 0.048(8) 0.018(6) 0.037(7) 0.000(5) 0.023(6) 0.004(5)
O10 0.069(10) 0.023(6) 0.052(8) 0.002(6) 0.046(7) 0.003(6)
O11 0.044(8) 0.025(6) 0.028(6) 0.007(5) 0.020(5) 0.009(5)
O12 0.010(5) 0.028(6) 0.029(6) -0.011(5) 0.005(4) -0.004(4)
O13 0.047(8) 0.026(6) 0.021(6) -0.003(5) 0.018(5) -0.010(6)
O14 0.036(7) 0.030(6) 0.038(7) -0.011(5) 0.025(6) -0.012(5)
O15 0.024(6) 0.015(5) 0.031(6) -0.004(4) -0.006(5) 0.000(4)
O16 0.043(8) 0.017(6) 0.039(7) 0.000(5) 0.033(6) -0.004(5)
O17 0.060(9) 0.025(6) 0.029(6) -0.003(5) 0.014(6) -0.016(6)
O18 0.025(6) 0.027(6) 0.034(6) 0.006(5) -0.007(5) -0.018(5)
O19 0.005(5) 0.012(5) 0.036(6) -0.003(4) -0.008(4) 0.004(4)
O20 0.045(9) 0.027(7) 0.092(11) -0.011(7) 0.012(8) 0.010(6)
O21 0.040(9) 0.044(8) 0.085(11) -0.015(7) 0.009(8) -0.017(7)
O22 0.120(15) 0.046(9) 0.044(9) 0.004(7) -0.003(9) -0.030(9)
O23 0.051(9) 0.041(8) 0.064(9) 0.007(7) -0.007(7) -0.018(7)
O24 0.087(12) 0.034(7) 0.043(8) 0.002(6) -0.013(8) 0.001(7)
O25 0.034(8) 0.032(7) 0.083(10) 0.005(7) -0.003(7) 0.007(6)
O26 0.059(10) 0.032(7) 0.076(10) 0.000(7) 0.029(8) 0.017(7)
O27 0.029(7) 0.037(7) 0.039(7) -0.012(5) 0.007(5) -0.003(5)
O28 0.037(7) 0.035(7) 0.022(6) -0.001(5) 0.000(5) -0.016(6)
O29 0.045(8) 0.018(6) 0.047(8) 0.000(5) -0.007(6) 0.009(5)
O30 0.050(9) 0.030(7) 0.057(8) -0.004(6) 0.023(7) -0.024(6)
O31 0.049(8) 0.030(6) 0.028(6) 0.005(5) -0.022(6) -0.022(6)
O32 0.037(8) 0.034(7) 0.041(7) 0.007(5) 0.019(6) -0.004(6)
O33 0.047(8) 0.026(6) 0.040(7) -0.001(5) -0.022(6) 0.006(6)
O34 0.049(8) 0.021(6) 0.060(8) 0.023(6) -0.016(7) -0.008(6)
O35 0.041(8) 0.023(6) 0.061(8) 0.009(6) 0.023(7) 0.007(6)
O36 0.026(7) 0.026(6) 0.039(7) -0.011(5) 0.005(5) -0.002(5)
O37 0.029(7) 0.014(5) 0.034(6) -0.004(5) -0.004(5) -0.005(5)
N1 0.024(9) 0.058(11) 0.066(11) -0.009(9) 0.011(8) -0.014(8)
N2 0.037(9) 0.037(9) 0.034(8) -0.014(7) 0.005(7) 0.000(7)
N3 0.077(14) 0.040(10) 0.063(12) 0.027(9) 0.032(10) 0.034(10)
N4 0.030(9) 0.043(9) 0.045(9) 0.000(7) -0.012(7) -0.009(7)
N5 0.045(10) 0.028(8) 0.022(7) 0.001(6) -0.007(7) -0.005(7)
N6 0.029(8) 0.023(7) 0.036(8) -0.009(6) -0.002(7) 0.000(6)
N7 0.18(3) 0.11(2) 0.13(3) -0.05(2) 0.03(2) 0.02(2)
C1 0.042(10) 0.031(8) 0.038(8) -0.010(7) 0.022(8) -0.002(8)
C2 0.042(11) 0.061(13) 0.080(16) -0.007(12) 0.009(10) -0.010(10)
C3 0.063(14) 0.027(8) 0.068(13) -0.012(8) 0.027(11) 0.001(8)
C4 0.071(15) 0.056(13) 0.047(10) -0.018(9) 0.006(9) 0.001(12)
C5 0.054(14) 0.047(10) 0.060(12) -0.007(10) -0.005(8) 0.014(10)
C6 0.16(3) 0.038(12) 0.12(2) 0.007(13) -0.039(18) 0.010(13)
C7 0.064(18) 0.12(2) 0.079(13) -0.029(15) 0.020(12) 0.028(15)
C8 0.079(19) 0.11(2) 0.076(13) -0.027(15) -0.009(13) -0.002(15)
C9 0.033(12) 0.063(14) 0.085(12) 0.003(12) 0.003(10) 0.001(11)
C10 0.028(11) 0.091(16) 0.100(14) -0.027(13) 0.000(10) 0.003(11)
C11 0.059(14) 0.076(14) 0.101(16) -0.013(14) -0.014(12) -0.013(12)
C12 0.051(16) 0.12(2) 0.12(2) 0.029(18) 0.019(15) 0.020(15)
C13 0.044(13) 0.034(9) 0.090(16) -0.015(10) 0.006(11) 0.008(9)
C14 0.056(13) 0.039(9) 0.111(17) -0.015(10) 0.018(13) -0.006(8)
C15 0.063(15) 0.036(10) 0.15(2) -0.003(12) 0.016(15) 0.002(9)
C16 0.043(14) 0.050(11) 0.15(2) 0.002(13) 0.017(15) 0.000(11)
C17 0.067(14) 0.038(11) 0.078(12) 0.000(11) 0.033(10) -0.002(11)
C18 0.074(14) 0.030(10) 0.075(11) 0.003(9) 0.030(9) -0.002(10)
C19 0.084(17) 0.043(12) 0.081(11) 0.016(11) 0.034(10) 0.002(11)
C20 0.12(2) 0.052(14) 0.070(13) 0.006(12) 0.028(12) 0.006(14)
C21 0.025(10) 0.037(8) 0.068(13) 0.002(9) 0.025(9) -0.020(7)
C22 0.054(13) 0.043(9) 0.071(13) -0.007(9) 0.011(11) -0.011(8)
C23 0.057(13) 0.044(9) 0.051(12) 0.007(9) 0.002(10) -0.004(8)
C24 0.072(17) 0.049(10) 0.091(18) 0.010(12) 0.017(14) 0.002(11)
C25 0.080(16) 0.038(11) 0.055(11) -0.016(10) 0.002(10) -0.016(11)
C26 0.065(14) 0.073(14) 0.070(12) -0.025(12) 0.013(11) -0.001(10)
C27 0.059(16) 0.11(2) 0.107(19) 0.005(16) 0.015(13) -0.012(13)
C28 0.11(3) 0.22(4) 0.18(3) -0.08(3) 0.09(2) -0.07(3)
C29 0.067(14) 0.039(10) 0.042(11) -0.021(9) -0.007(9) 0.004(9)
C30 0.083(16) 0.042(11) 0.085(15) -0.027(10) -0.032(12) 0.012(10)
C31 0.082(17) 0.064(13) 0.13(2) -0.059(14) -0.036(15) 0.028(12)
C32 0.12(3) 0.071(19) 0.23(4) -0.05(2) -0.07(2) 0.044(16)
C33 0.052(12) 0.060(13) 0.035(10) -0.008(9) -0.004(8) 0.002(9)
C34 0.039(11) 0.054(12) 0.056(9) -0.016(9) 0.000(9) 0.000(9)
C35 0.086(15) 0.029(10) 0.059(10) -0.013(9) 0.010(10) -0.017(10)
C36 0.097(18) 0.058(15) 0.088(17) 0.030(14) 0.016(14) -0.014(14)
C37 0.044(12) 0.042(9) 0.036(10) -0.008(8) -0.001(9) -0.003(8)
C38 0.053(12) 0.035(8) 0.041(10) -0.009(8) 0.005(8) -0.008(8)
C39 0.076(14) 0.048(10) 0.036(11) -0.007(9) -0.005(9) 0.005(10)
C40 0.060(16) 0.051(11) 0.11(2) -0.024(13) -0.018(14) 0.011(11)
C41 0.023(10) 0.044(11) 0.068(11) 0.009(10) -0.005(8) 0.003(9)
C42 0.067(14) 0.077(15) 0.063(12) 0.008(11) 0.012(9) -0.009(12)
C43 0.12(2) 0.11(2) 0.064(11) 0.026(14) -0.014(13) 0.021(16)
C44 0.15(3) 0.22(4) 0.08(2) 0.03(2) -0.008(17) 0.08(3)
C45 0.031(10) 0.030(8) 0.054(11) 0.009(8) 0.002(9) -0.007(7)
C46 0.054(12) 0.038(8) 0.054(11) -0.018(9) 0.017(10) 0.002(7)
C47 0.050(12) 0.034(8) 0.059(12) 0.006(9) -0.012(10) 0.005(7)
C48 0.047(13) 0.041(9) 0.089(17) -0.021(11) 0.004(12) -0.002(9)
C49 0.025(10) 0.033(10) 0.058(9) 0.005(9) 0.007(8) 0.000(8)
C50 0.036(10) 0.050(11) 0.061(9) 0.004(10) 0.005(8) 0.003(9)
C51 0.038(11) 0.046(11) 0.068(10) -0.012(10) 0.014(9) -0.004(9)
C52 0.10(2) 0.10(2) 0.071(11) 0.016(15) 0.030(13) -0.005(17)
C53 0.027(10) 0.041(8) 0.047(11) 0.006(8) 0.001(8) -0.001(8)
C54 0.059(13) 0.043(9) 0.067(13) -0.007(10) -0.021(11) 0.008(9)
C55 0.037(12) 0.041(9) 0.084(15) -0.002(10) 0.007(11) 0.005(8)
C56 0.085(19) 0.038(9) 0.11(2) -0.006(12) 0.010(16) 0.006(11)
C57 0.079(18) 0.060(15) 0.092(16) 0.021(12) 0.038(12) 0.043(13)
C58 0.16(2) 0.079(17) 0.13(2) -0.004(15) -0.017(16) 0.055(17)
C59 0.23(3) 0.072(18) 0.16(3) 0.008(18) -0.07(2) 0.05(2)
C60 0.19(4) 0.062(19) 0.15(3) 0.011(18) -0.05(2) 0.03(2)
C61 0.082(16) 0.036(11) 0.079(15) 0.029(10) 0.039(11) 0.034(11)
C62 0.090(16) 0.035(10) 0.085(15) 0.030(10) 0.043(11) 0.032(10)
C63 0.094(17) 0.046(11) 0.096(17) 0.036(11) 0.046(13) 0.046(12)
C64 0.09(2) 0.069(17) 0.12(2) 0.032(16) 0.050(16) 0.045(15)
C65 0.074(14) 0.042(11) 0.058(12) 0.022(9) 0.039(9) 0.031(9)
C66 0.059(13) 0.053(12) 0.083(14) 0.028(10) 0.032(9) 0.023(9)
C67 0.062(14) 0.055(13) 0.091(16) 0.021(10) 0.031(9) 0.032(10)
C68 0.070(18) 0.093(19) 0.092(19) 0.015(14) 0.023(12) 0.021(13)
C69 0.103(19) 0.052(13) 0.081(16) 0.045(12) 0.057(13) 0.037(12)
C70 0.114(19) 0.084(16) 0.086(16) 0.038(12) 0.055(13) 0.057(14)
C71 0.14(2) 0.13(2) 0.12(2) 0.063(16) 0.079(16) 0.082(17)
C72 0.082(19) 0.065(16) 0.086(17) 0.019(12) 0.042(14) 0.023(14)
C73 0.048(12) 0.033(10) 0.042(9) 0.003(8) 0.012(8) 0.004(9)
C74 0.067(13) 0.039(9) 0.033(8) 0.002(7) 0.008(8) -0.006(9)
C75 0.14(2) 0.046(11) 0.063(12) -0.016(10) -0.021(14) 0.020(14)
C76 0.12(2) 0.052(14) 0.062(13) -0.028(11) -0.020(14) 0.023(14)
C77 0.039(10) 0.043(11) 0.044(11) 0.018(9) -0.007(8) -0.012(8)
C78 0.052(11) 0.048(11) 0.048(11) 0.016(9) 0.010(9) -0.005(8)
C79 0.052(11) 0.059(13) 0.054(12) 0.016(10) 0.007(9) -0.016(9)
C80 0.050(12) 0.095(19) 0.075(16) 0.018(14) 0.019(12) -0.012(11)
C81 0.032(10) 0.054(11) 0.026(9) 0.018(7) 0.004(7) -0.008(8)
C82 0.078(15) 0.053(11) 0.036(9) 0.010(8) -0.001(9) -0.010(10)
C83 0.067(15) 0.076(14) 0.033(9) 0.007(9) -0.002(9) -0.010(11)
C84 0.13(3) 0.069(15) 0.059(15) 0.007(12) -0.036(15) -0.009(16)
C85 0.047(10) 0.032(9) 0.026(9) 0.005(7) -0.005(7) 0.001(8)
C86 0.050(11) 0.046(11) 0.041(10) 0.008(9) 0.004(8) 0.007(8)
C87 0.060(12) 0.039(11) 0.097(16) 0.006(11) 0.021(11) 0.004(9)
C88 0.055(13) 0.065(15) 0.080(17) 0.005(13) 0.015(11) 0.009(11)
C89 0.074(14) 0.022(8) 0.033(10) -0.003(7) 0.000(9) 0.004(8)
C90 0.062(13) 0.037(10) 0.058(9) -0.007(9) 0.008(9) -0.006(9)
C91 0.078(16) 0.062(14) 0.063(11) -0.001(11) 0.022(10) 0.003(12)
C92 0.14(2) 0.09(2) 0.072(14) -0.002(16) -0.017(15) -0.01(2)
C93 0.041(10) 0.010(7) 0.041(10) -0.009(7) 0.005(7) -0.002(6)
C94 0.052(11) 0.046(10) 0.038(10) 0.004(8) 0.000(8) 0.014(8)
C95 0.065(14) 0.063(13) 0.047(12) 0.004(9) 0.013(10) 0.028(10)
C96 0.076(18) 0.065(16) 0.092(18) 0.004(14) -0.005(13) 0.034(12)
C97 0.045(11) 0.020(8) 0.038(9) -0.002(7) -0.002(8) 0.004(7)
C98 0.054(11) 0.046(11) 0.043(9) 0.001(9) 0.010(9) -0.011(9)
C99 0.061(12) 0.044(11) 0.053(12) -0.001(9) 0.010(9) -0.012(9)
C100 0.074(15) 0.085(19) 0.09(2) 0.032(15) -0.017(14) -0.030(14)
C101 0.039(11) 0.030(9) 0.054(12) -0.014(8) 0.004(9) -0.005(7)
C102 0.062(12) 0.047(11) 0.051(11) -0.018(9) -0.005(9) 0.017(9)
C103 0.063(12) 0.033(10) 0.056(10) 0.004(9) -0.006(10) 0.006(9)
C104 0.061(16) 0.091(18) 0.058(10) 0.001(13) -0.009(11) 0.014(14)
C105 0.056(16) 0.057(16) 0.10(2) 0.005(13) 0.004(14) 0.025(13)
C106 0.080(19) 0.071(17) 0.10(2) 0.024(13) -0.041(17) -0.004(15)

loop_
_atom_type_symbol
_atom_type_description
_atom_type_scat_dispersion_real
_atom_type_scat_dispersion_imag
_atom_type_scat_source
C C 0.0033 0.0016 'International Tables Vol C Tables 4.2.6.8 and 6.1.1.4'
H H 0.0000 0.0000 'International Tables Vol C Tables 4.2.6.8 and 6.1.1.4'
N N 0.0061 0.0033 'International Tables Vol C Tables 4.2.6.8 and 6.1.1.4'
O O 0.0106 0.0060 'International Tables Vol C Tables 4.2.6.8 and 6.1.1.4'
Ti Ti 0.2776 0.4457 'International Tables Vol C Tables 4.2.6.8 and 6.1.1.4'
W W -0.8490 6.8722 'International Tables Vol C Tables 4.2.6.8 and 6.1.1.4'

loop_
_geom_angle_atom_site_label_1
_geom_angle_atom_site_label_2
_geom_angle_atom_site_label_3
_geom_angle
_geom_angle_site_symmetry_1
_geom_angle_site_symmetry_3
_geom_angle_publ_flag
W1 Ti1 W3 92.50(7) . . ?
W1 Ti1 W4 61.44(5) . . ?
W1 Ti1 W5 61.68(5) . . ?
W1 Ti1 O1 136.7(4) . . ?
W1 Ti1 O10 82.0(3) . . ?
W1 Ti1 O11 32.3(3) . . ?
W1 Ti1 O14 123.5(3) . . ?
W1 Ti1 O18 82.1(3) . . ?
W1 Ti1 O19 46.5(2) . . ?
W3 Ti1 W4 61.34(5) . . ?
W3 Ti1 W5 61.12(6) . . ?
W3 Ti1 O1 130.5(4) . . ?
W3 Ti1 O10 81.3(4) . . ?
W3 Ti1 O11 124.7(3) . . ?
W3 Ti1 O14 31.0(3) . . ?
W3 Ti1 O18 81.5(3) . . ?
W3 Ti1 O19 46.0(2) . . ?
W4 Ti1 W5 92.37(7) . . ?
W4 Ti1 O1 129.8(5) . . ?
W4 Ti1 O10 31.7(3) . . ?
W4 Ti1 O11 80.8(3) . . ?
W4 Ti1 O14 81.2(4) . . ?
W4 Ti1 O18 124.3(3) . . ?
W4 Ti1 O19 46.0(2) . . ?
W5 Ti1 O1 137.6(5) . . ?
W5 Ti1 O10 124.1(3) . . ?
W5 Ti1 O11 83.7(3) . . ?
W5 Ti1 O14 80.8(3) . . ?
W5 Ti1 O18 31.9(3) . . ?
W5 Ti1 O19 46.4(2) . . ?
O1 Ti1 O10 98.1(6) . . ?
O1 Ti1 O11 104.5(5) . . ?
O1 Ti1 O14 99.6(5) . . ?
O1 Ti1 O18 105.8(6) . . ?
O1 Ti1 O19 174.6(5) . . ?
O10 Ti1 O11 86.4(5) . . ?
O10 Ti1 O14 87.0(5) . . ?
O10 Ti1 O18 156.0(5) . . ?
O10 Ti1 O19 77.7(4) . . ?
O11 Ti1 O14 155.6(4) . . ?
O11 Ti1 O18 89.7(5) . . ?
O11 Ti1 O19 78.7(4) . . ?
O14 Ti1 O18 86.9(5) . . ?
O14 Ti1 O19 77.0(4) . . ?
O18 Ti1 O19 78.3(4) . . ?
W6 Ti2 W7 61.51(6) . . ?
W6 Ti2 W8 92.20(7) . . ?
W6 Ti2 W9 61.24(5) . . ?
W6 Ti2 O20 134.9(5) . . ?
W6 Ti2 O26 31.7(4) . . ?
W6 Ti2 O27 81.9(3) . . ?
W6 Ti2 O28 123.0(4) . . ?
W6 Ti2 O29 80.7(3) . . ?
W6 Ti2 O38 46.0(3) . . ?
W7 Ti2 W8 61.14(6) . . ?
W7 Ti2 W9 92.06(7) . . ?
W7 Ti2 O20 133.8(5) . . ?
W7 Ti2 O26 81.9(4) . . ?
W7 Ti2 O27 32.0(3) . . ?
W7 Ti2 O28 81.3(3) . . ?
W7 Ti2 O29 123.3(3) . . ?
W7 Ti2 O38 46.4(3) . . ?
W8 Ti2 W9 60.99(6) . . ?
W8 Ti2 O20 132.9(5) . . ?
W8 Ti2 O26 123.9(4) . . ?
W8 Ti2 O27 81.8(4) . . ?
W8 Ti2 O28 30.8(3) . . ?
W8 Ti2 O29 81.5(4) . . ?
W8 Ti2 O38 46.2(3) . . ?
W9 Ti2 O20 134.2(5) . . ?
W9 Ti2 O26 81.6(4) . . ?
W9 Ti2 O27 124.0(4) . . ?
W9 Ti2 O28 80.2(3) . . ?
W9 Ti2 O29 31.2(3) . . ?
W9 Ti2 O38 45.7(3) . . ?
O20 Ti2 O26 103.2(6) . . ?
O20 Ti2 O27 101.8(6) . . ?
O20 Ti2 O28 102.1(6) . . ?
O20 Ti2 O29 103.0(6) . . ?
O20 Ti2 O38 179.1(6) . . ?
O26 Ti2 O27 87.6(6) . . ?
O26 Ti2 O28 154.7(5) . . ?
O26 Ti2 O29 86.6(6) . . ?
O26 Ti2 O38 77.7(5) . . ?
O27 Ti2 O28 88.1(5) . . ?
O27 Ti2 O29 155.2(5) . . ?
O27 Ti2 O38 78.4(4) . . ?
O28 Ti2 O29 86.9(5) . . ?
O28 Ti2 O38 77.0(4) . . ?
O29 Ti2 O38 76.9(4) . . ?
Ti1 W1 O5 136.8(4) . . ?
Ti1 W1 O7 82.6(4) . . ?
Ti1 W1 O11 34.1(4) . . ?
Ti1 W1 O12 121.0(3) . . ?
Ti1 W1 O15 81.6(3) . . ?
Ti1 W1 O19 44.2(3) . . ?
O5 W1 O7 102.5(6) . . ?
O5 W1 O11 102.7(5) . . ?
O5 W1 O12 102.2(5) . . ?
O5 W1 O15 103.6(5) . . ?
O5 W1 O19 178.8(5) . . ?
O7 W1 O11 88.3(5) . . ?
O7 W1 O12 83.3(4) . . ?
O7 W1 O15 153.5(4) . . ?
O7 W1 O19 76.7(4) . . ?
O11 W1 O12 154.8(4) . . ?
O11 W1 O15 90.5(5) . . ?
O11 W1 O19 78.2(4) . . ?
O12 W1 O15 86.7(4) . . ?
O12 W1 O19 76.8(4) . . ?
O15 W1 O19 77.1(4) . . ?
O3 W2 O8 105.3(5) . . ?
O3 W2 O12 104.3(4) . . ?
O3 W2 O13 102.5(5) . . ?
O3 W2 O16 102.3(5) . . ?
O3 W2 O19 178.6(5) . . ?
O8 W2 O12 85.4(4) . . ?
O8 W2 O13 88.6(5) . . ?
O8 W2 O16 152.4(4) . . ?
O8 W2 O19 76.1(4) . . ?
O12 W2 O13 153.2(4) . . ?
O12 W2 O16 87.4(4) . . ?
O12 W2 O19 76.1(4) . . ?
O13 W2 O16 85.9(5) . . ?
O13 W2 O19 77.1(4) . . ?
O16 W2 O19 76.3(4) . . ?
Ti1 W3 O6 138.2(4) . . ?
Ti1 W3 O9 82.4(3) . . ?
Ti1 W3 O13 120.4(3) . . ?
Ti1 W3 O14 33.6(3) . . ?
Ti1 W3 O17 82.4(3) . . ?
Ti1 W3 O19 43.7(3) . . ?
O6 W3 O9 103.6(7) . . ?
O6 W3 O13 101.4(5) . . ?
O6 W3 O14 104.6(5) . . ?
O6 W3 O17 102.2(7) . . ?
O6 W3 O19 178.1(5) . . ?
O9 W3 O13 85.3(5) . . ?
O9 W3 O14 89.8(5) . . ?
O9 W3 O17 153.5(5) . . ?
O9 W3 O19 76.7(4) . . ?
O13 W3 O14 154.0(4) . . ?
O13 W3 O17 83.9(5) . . ?
O13 W3 O19 76.8(4) . . ?
O14 W3 O17 89.4(5) . . ?
O14 W3 O19 77.3(4) . . ?
O17 W3 O19 77.3(4) . . ?
Ti1 W4 O2 138.2(4) . . ?
Ti1 W4 O7 81.5(3) . . ?
Ti1 W4 O8 120.5(3) . . ?
Ti1 W4 O9 82.0(3) . . ?
Ti1 W4 O10 33.6(4) . . ?
Ti1 W4 O19 43.7(3) . . ?
O2 W4 O7 104.1(6) . . ?
O2 W4 O8 101.2(5) . . ?
O2 W4 O9 103.3(6) . . ?
O2 W4 O10 104.7(6) . . ?
O2 W4 O19 178.0(5) . . ?
O7 W4 O8 84.2(4) . . ?
O7 W4 O9 152.0(5) . . ?
O7 W4 O10 89.5(5) . . ?
O7 W4 O19 76.2(4) . . ?
O8 W4 O9 84.9(4) . . ?
O8 W4 O10 154.1(5) . . ?
O8 W4 O19 76.8(4) . . ?
O9 W4 O10 89.2(5) . . ?
O9 W4 O19 76.2(4) . . ?
O10 W4 O19 77.3(5) . . ?
Ti1 W5 O4 139.0(4) . . ?
Ti1 W5 O15 81.0(3) . . ?
Ti1 W5 O16 119.8(4) . . ?
Ti1 W5 O17 82.5(4) . . ?
Ti1 W5 O18 33.8(3) . . ?
Ti1 W5 O19 44.0(3) . . ?
O4 W5 O15 104.6(5) . . ?
O4 W5 O16 101.2(5) . . ?
O4 W5 O17 102.0(6) . . ?
O4 W5 O18 105.2(5) . . ?
O4 W5 O19 176.8(5) . . ?
O15 W5 O16 85.1(4) . . ?
O15 W5 O17 152.9(5) . . ?
O15 W5 O18 88.2(4) . . ?
O15 W5 O19 76.4(4) . . ?
O16 W5 O17 84.5(4) . . ?
O16 W5 O18 153.6(5) . . ?
O16 W5 O19 75.8(4) . . ?
O17 W5 O18 90.0(5) . . ?
O17 W5 O19 76.7(5) . . ?
O18 W5 O19 77.9(4) . . ?
Ti2 W6 O21 136.6(5) . . ?
Ti2 W6 O26 33.2(4) . . ?
Ti2 W6 O30 81.7(3) . . ?
Ti2 W6 O33 82.8(3) . . ?
Ti2 W6 O37 120.9(3) . . ?
Ti2 W6 O38 44.3(3) . . ?
O21 W6 O26 103.5(7) . . ?
O21 W6 O30 101.0(6) . . ?
O21 W6 O33 104.2(6) . . ?
O21 W6 O37 102.4(6) . . ?
O21 W6 O38 178.1(6) . . ?
O26 W6 O30 88.5(6) . . ?
O26 W6 O33 89.6(5) . . ?
O26 W6 O37 154.1(5) . . ?
O26 W6 O38 77.5(5) . . ?
O30 W6 O33 154.4(5) . . ?
O30 W6 O37 85.6(5) . . ?
O30 W6 O38 77.3(4) . . ?
O33 W6 O37 85.1(5) . . ?
O33 W6 O38 77.3(4) . . ?
O37 W6 O38 76.6(4) . . ?
Ti2 W7 O22 136.8(6) . . ?
Ti2 W7 O27 33.1(3) . . ?
Ti2 W7 O30 80.5(4) . . ?
Ti2 W7 O31 82.1(3) . . ?
Ti2 W7 O34 120.4(4) . . ?
Ti2 W7 O38 44.2(2) . . ?
O22 W7 O27 103.6(7) . . ?
O22 W7 O30 104.3(6) . . ?
O22 W7 O31 103.1(6) . . ?
O22 W7 O34 102.8(7) . . ?
O22 W7 O38 179.0(6) . . ?
O27 W7 O30 87.7(5) . . ?
O27 W7 O31 89.3(5) . . ?
O27 W7 O34 153.5(5) . . ?
O27 W7 O38 77.3(4) . . ?
O30 W7 O31 152.4(5) . . ?
O30 W7 O34 86.6(5) . . ?
O30 W7 O38 75.4(4) . . ?
O31 W7 O34 83.9(5) . . ?
O31 W7 O38 77.1(4) . . ?
O34 W7 O38 76.2(4) . . ?
Ti2 W8 O23 136.3(5) . . ?
Ti2 W8 O28 33.4(3) . . ?
Ti2 W8 O31 82.7(4) . . ?
Ti2 W8 O32 83.1(4) . . ?
Ti2 W8 O35 120.4(4) . . ?
Ti2 W8 O38 44.3(2) . . ?
O23 W8 O28 102.9(6) . . ?
O23 W8 O31 104.4(6) . . ?
O23 W8 O32 100.7(6) . . ?
O23 W8 O35 103.2(6) . . ?
O23 W8 O38 177.5(5) . . ?
O28 W8 O31 90.1(5) . . ?
O28 W8 O32 89.7(5) . . ?
O28 W8 O35 153.7(5) . . ?
O28 W8 O38 77.7(4) . . ?
O31 W8 O32 154.3(5) . . ?
O31 W8 O35 85.5(5) . . ?
O31 W8 O38 78.0(4) . . ?
O32 W8 O35 83.4(5) . . ?
O32 W8 O38 76.8(4) . . ?
O35 W8 O38 76.1(4) . . ?
Ti2 W9 O24 137.1(5) . . ?
Ti2 W9 O29 33.2(4) . . ?
Ti2 W9 O32 82.5(3) . . ?
Ti2 W9 O33 81.7(3) . . ?
Ti2 W9 O36 120.2(3) . . ?
Ti2 W9 O38 44.1(3) . . ?
O24 W9 O29 103.9(6) . . ?
O24 W9 O32 103.8(6) . . ?
O24 W9 O33 102.9(6) . . ?
O24 W9 O36 102.7(6) . . ?
O24 W9 O38 178.6(5) . . ?
O29 W9 O32 90.7(5) . . ?
O29 W9 O33 88.1(5) . . ?
O29 W9 O36 153.3(5) . . ?
O29 W9 O38 77.3(4) . . ?
O32 W9 O33 152.8(5) . . ?
O32 W9 O36 83.9(5) . . ?
O32 W9 O38 76.9(4) . . ?
O33 W9 O36 85.1(5) . . ?
O33 W9 O38 76.4(4) . . ?
O36 W9 O38 76.1(4) . . ?
O25 W10 O34 101.6(6) . . ?
O25 W10 O35 101.7(6) . . ?
O25 W10 O36 105.3(6) . . ?
O25 W10 O37 105.9(5) . . ?
O25 W10 O38 177.4(5) . . ?
O34 W10 O35 85.8(5) . . ?
O34 W10 O36 152.9(5) . . ?
O34 W10 O37 88.7(5) . . ?
O34 W10 O38 76.9(4) . . ?
O35 W10 O36 85.4(5) . . ?
O35 W10 O37 152.4(5) . . ?
O35 W10 O38 76.1(4) . . ?
O36 W10 O37 87.3(5) . . ?
O36 W10 O38 76.1(4) . . ?
O37 W10 O38 76.3(4) . . ?
Ti1 O1 C1 151.4(11) . . ?
W1 O7 W4 116.8(6) . . ?
W2 O8 W4 117.2(5) . . ?
W3 O9 W4 116.6(5) . . ?
Ti1 O10 W4 114.7(6) . . ?
Ti1 O11 W1 113.6(5) . . ?
W1 O12 W2 116.7(5) . . ?
W2 O13 W3 116.2(5) . . ?
Ti1 O14 W3 115.4(5) . . ?
W1 O15 W5 116.4(5) . . ?
W2 O16 W5 117.6(5) . . ?
W3 O17 W5 116.3(6) . . ?
Ti1 O18 W5 114.3(5) . . ?
Ti1 O19 W1 89.3(4) . . ?
Ti1 O19 W2 179.6(5) . . ?
Ti1 O19 W3 90.3(3) . . ?
Ti1 O19 W4 90.3(3) . . ?
Ti1 O19 W5 89.6(4) . . ?
W1 O19 W2 90.4(3) . . ?
W1 O19 W3 179.5(5) . . ?
W1 O19 W4 90.1(3) . . ?
W1 O19 W5 90.0(3) . . ?
W2 O19 W3 90.0(3) . . ?
W2 O19 W4 89.9(3) . . ?
W2 O19 W5 90.3(3) . . ?
W3 O19 W4 90.4(3) . . ?
W3 O19 W5 89.5(3) . . ?
W4 O19 W5 179.8(6) . . ?
Ti2 O20 C5 158.5(14) . . ?
Ti2 O26 W6 115.1(7) . . ?
Ti2 O27 W7 114.9(6) . . ?
Ti2 O28 W8 115.8(6) . . ?
Ti2 O29 W9 115.6(6) . . ?
W6 O30 W7 116.9(6) . . ?
W7 O31 W8 115.3(5) . . ?
W8 O32 W9 116.3(5) . . ?
W6 O33 W9 115.6(6) . . ?
W7 O34 W10 117.0(6) . . ?
W8 O35 W10 117.3(6) . . ?
W9 O36 W10 117.3(5) . . ?
W6 O37 W10 116.9(5) . . ?
Ti2 O38 W6 89.7(4) . . ?
Ti2 O38 W7 89.4(4) . . ?
Ti2 O38 W8 89.5(4) . . ?
Ti2 O38 W9 90.2(4) . . ?
Ti2 O38 W10 179.2(5) . . ?
W6 O38 W7 90.3(3) . . ?
W6 O38 W8 179.1(5) . . ?
W6 O38 W9 90.5(4) . . ?
W6 O38 W10 90.3(3) . . ?
W7 O38 W8 89.4(3) . . ?
W7 O38 W9 179.1(5) . . ?
W7 O38 W10 89.8(3) . . ?
W8 O38 W9 89.8(3) . . ?
W8 O38 W10 90.5(4) . . ?
W9 O38 W10 90.5(3) . . ?
C9 N1 C13 109.5(16) . . ?
C9 N1 C17 106.4(16) . . ?
C9 N1 C21 110.6(17) . . ?
C13 N1 C17 110.7(17) . . ?
C13 N1 C21 106.5(14) . . ?
C17 N1 C21 113.2(15) . . ?
C25 N2 C29 110.3(15) . . ?
C25 N2 C33 105.3(14) . . ?
C25 N2 C37 110.6(15) . . ?
C29 N2 C33 112.2(15) . . ?
C29 N2 C37 107.4(13) . . ?
C33 N2 C37 111.1(14) . . ?
C57 N3 C61 110.1(18) . . ?
C57 N3 C65 107.2(16) . . ?
C57 N3 C69 108.4(19) . . ?
C61 N3 C65 111.9(17) . . ?
C61 N3 C69 107.4(14) . . ?
C65 N3 C69 111.8(18) . . ?
C41 N4 C45 111.3(14) . . ?
C41 N4 C49 106.6(13) . . ?
C41 N4 C53 110.8(14) . . ?
C45 N4 C49 111.5(14) . . ?
C45 N4 C53 106.9(13) . . ?
C49 N4 C53 109.7(13) . . ?
C73 N5 C77 110.1(13) . . ?
C73 N5 C81 109.8(13) . . ?
C73 N5 C85 108.9(13) . . ?
C77 N5 C81 111.5(14) . . ?
C77 N5 C85 105.5(13) . . ?
C81 N5 C85 111.0(13) . . ?
C89 N6 C93 111.0(13) . . ?
C89 N6 C97 105.9(12) . . ?
C89 N6 C101 111.2(14) . . ?
C93 N6 C97 110.3(13) . . ?
C93 N6 C101 107.2(12) . . ?
C97 N6 C101 111.2(13) . . ?
O1 C1 C2 107.5(15) . . ?
O1 C1 C3 107.6(14) . . ?
O1 C1 C4 108.1(16) . . ?
C2 C1 C3 113.4(18) . . ?
C2 C1 C4 110.3(17) . . ?
C3 C1 C4 109.7(16) . . ?
C1 C2 H2A 109.5 . . ?
C1 C2 H2B 109.5 . . ?
C1 C2 H2C 109.5 . . ?
H2A C2 H2B 109.5 . . ?
H2A C2 H2C 109.5 . . ?
H2B C2 H2C 109.5 . . ?
C1 C3 H3A 109.5 . . ?
C1 C3 H3B 109.5 . . ?
C1 C3 H3C 109.5 . . ?
H3A C3 H3B 109.5 . . ?
H3A C3 H3C 109.5 . . ?
H3B C3 H3C 109.5 . . ?
C1 C4 H4A 109.5 . . ?
C1 C4 H4B 109.5 . . ?
C1 C4 H4C 109.5 . . ?
H4A C4 H4B 109.5 . . ?
H4A C4 H4C 109.5 . . ?
H4B C4 H4C 109.5 . . ?
O20 C5 C6 111(2) . . ?
O20 C5 C7 104.8(18) . . ?
O20 C5 C8 106.2(18) . . ?
C6 C5 C7 112(2) . . ?
C6 C5 C8 113(2) . . ?
C7 C5 C8 109(2) . . ?
C5 C6 H6A 109.5 . . ?
C5 C6 H6B 109.5 . . ?
C5 C6 H6C 109.5 . . ?
H6A C6 H6B 109.5 . . ?
H6A C6 H6C 109.5 . . ?
H6B C6 H6C 109.5 . . ?
C5 C7 H7A 109.5 . . ?
C5 C7 H7B 109.5 . . ?
C5 C7 H7C 109.5 . . ?
H7A C7 H7B 109.5 . . ?
H7A C7 H7C 109.5 . . ?
H7B C7 H7C 109.5 . . ?
C5 C8 H8A 109.5 . . ?
C5 C8 H8B 109.5 . . ?
C5 C8 H8C 109.5 . . ?
H8A C8 H8B 109.5 . . ?
H8A C8 H8C 109.5 . . ?
H8B C8 H8C 109.5 . . ?
N1 C9 H9A 108.0 . . ?
N1 C9 H9B 108.0 . . ?
N1 C9 C10 117.2(17) . . ?
H9A C9 H9B 107.2 . . ?
H9A C9 C10 108.0 . . ?
H9B C9 C10 108.0 . . ?
C9 C10 H10A 109.8 . . ?
C9 C10 H10B 109.8 . . ?
C9 C10 C11 109.3(19) . . ?
H10A C10 H10B 108.3 . . ?
H10A C10 C11 109.8 . . ?
H10B C10 C11 109.8 . . ?
C10 C11 H11A 108.0 . . ?
C10 C11 H11B 108.0 . . ?
C10 C11 C12 117(2) . . ?
H11A C11 H11B 107.2 . . ?
H11A C11 C12 108.0 . . ?
H11B C11 C12 108.0 . . ?
C11 C12 H12A 109.5 . . ?
C11 C12 H12B 109.5 . . ?
C11 C12 H12C 109.5 . . ?
H12A C12 H12B 109.5 . . ?
H12A C12 H12C 109.5 . . ?
H12B C12 H12C 109.5 . . ?
N1 C13 H13A 108.5 . . ?
N1 C13 H13B 108.5 . . ?
N1 C13 C14 114.9(17) . . ?
H13A C13 H13B 107.5 . . ?
H13A C13 C14 108.5 . . ?
H13B C13 C14 108.5 . . ?
C13 C14 H14A 109.4 . . ?
C13 C14 H14B 109.4 . . ?
C13 C14 C15 111.2(19) . . ?
H14A C14 H14B 108.0 . . ?
H14A C14 C15 109.4 . . ?
H14B C14 C15 109.4 . . ?
C14 C15 H15A 109.3 . . ?
C14 C15 H15B 109.3 . . ?
C14 C15 C16 111(2) . . ?
H15A C15 H15B 108.0 . . ?
H15A C15 C16 109.3 . . ?
H15B C15 C16 109.3 . . ?
C15 C16 H16A 109.5 . . ?
C15 C16 H16B 109.5 . . ?
C15 C16 H16C 109.5 . . ?
H16A C16 H16B 109.5 . . ?
H16A C16 H16C 109.5 . . ?
H16B C16 H16C 109.5 . . ?
N1 C17 H17A 108.6 . . ?
N1 C17 H17B 108.6 . . ?
N1 C17 C18 114.6(18) . . ?
H17A C17 H17B 107.6 . . ?
H17A C17 C18 108.6 . . ?
H17B C17 C18 108.6 . . ?
C17 C18 H18A 109.3 . . ?
C17 C18 H18B 109.3 . . ?
C17 C18 C19 111.4(19) . . ?
H18A C18 H18B 108.0 . . ?
H18A C18 C19 109.3 . . ?
H18B C18 C19 109.3 . . ?
C18 C19 H19A 108.5 . . ?
C18 C19 H19B 108.5 . . ?
C18 C19 C20 115(2) . . ?
H19A C19 H19B 107.5 . . ?
H19A C19 C20 108.5 . . ?
H19B C19 C20 108.5 . . ?
C19 C20 H20A 109.5 . . ?
C19 C20 H20B 109.5 . . ?
C19 C20 H20C 109.5 . . ?
H20A C20 H20B 109.5 . . ?
H20A C20 H20C 109.5 . . ?
H20B C20 H20C 109.5 . . ?
N1 C21 H21A 108.3 . . ?
N1 C21 H21B 108.3 . . ?
N1 C21 C22 115.8(14) . . ?
H21A C21 H21B 107.4 . . ?
H21A C21 C22 108.3 . . ?
H21B C21 C22 108.3 . . ?
C21 C22 H22A 110.0 . . ?
C21 C22 H22B 110.0 . . ?
C21 C22 C23 108.3(17) . . ?
H22A C22 H22B 108.4 . . ?
H22A C22 C23 110.0 . . ?
H22B C22 C23 110.0 . . ?
C22 C23 H23A 109.5 . . ?
C22 C23 H23B 109.5 . . ?
C22 C23 C24 110.8(18) . . ?
H23A C23 H23B 108.1 . . ?
H23A C23 C24 109.5 . . ?
H23B C23 C24 109.5 . . ?
C23 C24 H24A 109.5 . . ?
C23 C24 H24B 109.5 . . ?
C23 C24 H24C 109.5 . . ?
H24A C24 H24B 109.5 . . ?
H24A C24 H24C 109.5 . . ?
H24B C24 H24C 109.5 . . ?
N2 C25 H25A 107.9 . . ?
N2 C25 H25B 107.9 . . ?
N2 C25 C26 117.7(17) . . ?
H25A C25 H25B 107.2 . . ?
H25A C25 C26 107.9 . . ?
H25B C25 C26 107.9 . . ?
C25 C26 H26A 109.4 . . ?
C25 C26 H26B 109.4 . . ?
C25 C26 C27 111(2) . . ?
H26A C26 H26B 108.0 . . ?
H26A C26 C27 109.4 . . ?
H26B C26 C27 109.4 . . ?
C26 C27 H27A 107.8 . . ?
C26 C27 H27B 107.8 . . ?
C26 C27 C28 118(3) . . ?
H27A C27 H27B 107.1 . . ?
H27A C27 C28 107.8 . . ?
H27B C27 C28 107.8 . . ?
C27 C28 H28A 109.5 . . ?
C27 C28 H28B 109.5 . . ?
C27 C28 H28C 109.5 . . ?
H28A C28 H28B 109.5 . . ?
H28A C28 H28C 109.5 . . ?
H28B C28 H28C 109.5 . . ?
N2 C29 H29A 108.3 . . ?
N2 C29 H29B 108.3 . . ?
N2 C29 C30 116.0(15) . . ?
H29A C29 H29B 107.4 . . ?
H29A C29 C30 108.3 . . ?
H29B C29 C30 108.3 . . ?
C29 C30 H30A 109.0 . . ?
C29 C30 H30B 109.0 . . ?
C29 C30 C31 112.9(18) . . ?
H30A C30 H30B 107.8 . . ?
H30A C30 C31 109.0 . . ?
H30B C30 C31 109.0 . . ?
C30 C31 H31A 109.3 . . ?
C30 C31 H31B 109.3 . . ?
C30 C31 C32 112(2) . . ?
H31A C31 H31B 107.9 . . ?
H31A C31 C32 109.3 . . ?
H31B C31 C32 109.3 . . ?
C31 C32 H32A 109.5 . . ?
C31 C32 H32B 109.5 . . ?
C31 C32 H32C 109.5 . . ?
H32A C32 H32B 109.5 . . ?
H32A C32 H32C 109.5 . . ?
H32B C32 H32C 109.5 . . ?
N2 C33 H33A 108.9 . . ?
N2 C33 H33B 108.9 . . ?
N2 C33 C34 113.4(15) . . ?
H33A C33 H33B 107.7 . . ?
H33A C33 C34 108.9 . . ?
H33B C33 C34 108.9 . . ?
C33 C34 H34A 109.4 . . ?
C33 C34 H34B 109.4 . . ?
C33 C34 C35 111.0(16) . . ?
H34A C34 H34B 108.0 . . ?
H34A C34 C35 109.4 . . ?
H34B C34 C35 109.4 . . ?
C34 C35 H35A 108.3 . . ?
C34 C35 H35B 108.3 . . ?
C34 C35 C36 116(2) . . ?
H35A C35 H35B 107.4 . . ?
H35A C35 C36 108.3 . . ?
H35B C35 C36 108.3 . . ?
C35 C36 H36A 109.5 . . ?
C35 C36 H36B 109.5 . . ?
C35 C36 H36C 109.5 . . ?
H36A C36 H36B 109.5 . . ?
H36A C36 H36C 109.5 . . ?
H36B C36 H36C 109.5 . . ?
N2 C37 H37A 108.3 . . ?
N2 C37 H37B 108.3 . . ?
N2 C37 C38 115.7(15) . . ?
H37A C37 H37B 107.4 . . ?
H37A C37 C38 108.3 . . ?
H37B C37 C38 108.3 . . ?
C37 C38 H38A 109.7 . . ?
C37 C38 H38B 109.7 . . ?
C37 C38 C39 109.8(15) . . ?
H38A C38 H38B 108.2 . . ?
H38A C38 C39 109.7 . . ?
H38B C38 C39 109.7 . . ?
C38 C39 H39A 109.0 . . ?
C38 C39 H39B 109.0 . . ?
C38 C39 C40 112.8(17) . . ?
H39A C39 H39B 107.8 . . ?
H39A C39 C40 109.0 . . ?
H39B C39 C40 109.0 . . ?
C39 C40 H40A 109.5 . . ?
C39 C40 H40B 109.5 . . ?
C39 C40 H40C 109.5 . . ?
H40A C40 H40B 109.5 . . ?
H40A C40 H40C 109.5 . . ?
H40B C40 H40C 109.5 . . ?
N4 C41 H41A 108.3 . . ?
N4 C41 H41B 108.3 . . ?
N4 C41 C42 115.8(16) . . ?
H41A C41 H41B 107.4 . . ?
H41A C41 C42 108.3 . . ?
H41B C41 C42 108.3 . . ?
C41 C42 H42A 109.5 . . ?
C41 C42 H42B 109.5 . . ?
C41 C42 C43 111(2) . . ?
H42A C42 H42B 108.1 . . ?
H42A C42 C43 109.5 . . ?
H42B C42 C43 109.5 . . ?
C42 C43 H43A 109.4 . . ?
C42 C43 H43B 109.4 . . ?
C42 C43 C44 111(3) . . ?
H43A C43 H43B 108.0 . . ?
H43A C43 C44 109.4 . . ?
H43B C43 C44 109.4 . . ?
C43 C44 H44A 109.5 . . ?
C43 C44 H44B 109.5 . . ?
C43 C44 H44C 109.5 . . ?
H44A C44 H44B 109.5 . . ?
H44A C44 H44C 109.5 . . ?
H44B C44 H44C 109.5 . . ?
N4 C45 H45A 108.7 . . ?
N4 C45 H45B 108.7 . . ?
N4 C45 C46 114.4(15) . . ?
H45A C45 H45B 107.6 . . ?
H45A C45 C46 108.7 . . ?
H45B C45 C46 108.7 . . ?
C45 C46 H46A 109.5 . . ?
C45 C46 H46B 109.5 . . ?
C45 C46 C47 110.9(17) . . ?
H46A C46 H46B 108.1 . . ?
H46A C46 C47 109.5 . . ?
H46B C46 C47 109.5 . . ?
C46 C47 H47A 108.7 . . ?
C46 C47 H47B 108.7 . . ?
C46 C47 C48 114.3(17) . . ?
H47A C47 H47B 107.6 . . ?
H47A C47 C48 108.7 . . ?
H47B C47 C48 108.7 . . ?
C47 C48 H48A 109.5 . . ?
C47 C48 H48B 109.5 . . ?
C47 C48 H48C 109.5 . . ?
H48A C48 H48B 109.5 . . ?
H48A C48 H48C 109.5 . . ?
H48B C48 H48C 109.5 . . ?
N4 C49 H49A 108.8 . . ?
N4 C49 H49B 108.8 . . ?
N4 C49 C50 113.9(15) . . ?
H49A C49 H49B 107.7 . . ?
H49A C49 C50 108.8 . . ?
H49B C49 C50 108.8 . . ?
C49 C50 H50A 109.7 . . ?
C49 C50 H50B 109.7 . . ?
C49 C50 C51 110.0(17) . . ?
H50A C50 H50B 108.2 . . ?
H50A C50 C51 109.7 . . ?
H50B C50 C51 109.7 . . ?
C50 C51 H51A 108.9 . . ?
C50 C51 H51B 108.9 . . ?
C50 C51 C52 113.4(19) . . ?
H51A C51 H51B 107.7 . . ?
H51A C51 C52 108.9 . . ?
H51B C51 C52 108.9 . . ?
C51 C52 H52A 109.5 . . ?
C51 C52 H52B 109.5 . . ?
C51 C52 H52C 109.5 . . ?
H52A C52 H52B 109.5 . . ?
H52A C52 H52C 109.5 . . ?
H52B C52 H52C 109.5 . . ?
N4 C53 H53A 108.4 . . ?
N4 C53 H53B 108.4 . . ?
N4 C53 C54 115.5(15) . . ?
H53A C53 H53B 107.5 . . ?
H53A C53 C54 108.4 . . ?
H53B C53 C54 108.4 . . ?
C53 C54 H54A 109.4 . . ?
C53 C54 H54B 109.4 . . ?
C53 C54 C55 111.2(17) . . ?
H54A C54 H54B 108.0 . . ?
H54A C54 C55 109.4 . . ?
H54B C54 C55 109.4 . . ?
C54 C55 H55A 109.3 . . ?
C54 C55 H55B 109.3 . . ?
C54 C55 C56 111.7(19) . . ?
H55A C55 H55B 107.9 . . ?
H55A C55 C56 109.3 . . ?
H55B C55 C56 109.3 . . ?
C55 C56 H56A 109.5 . . ?
C55 C56 H56B 109.5 . . ?
C55 C56 H56C 109.5 . . ?
H56A C56 H56B 109.5 . . ?
H56A C56 H56C 109.5 . . ?
H56B C56 H56C 109.5 . . ?
N3 C57 H57A 108.3 . . ?
N3 C57 H57B 108.3 . . ?
N3 C57 C58 116(2) . . ?
H57A C57 H57B 107.4 . . ?
H57A C57 C58 108.3 . . ?
H57B C57 C58 108.3 . . ?
C57 C58 H58A 108.1 . . ?
C57 C58 H58B 108.1 . . ?
C57 C58 C59 117(3) . . ?
H58A C58 H58B 107.3 . . ?
H58A C58 C59 108.1 . . ?
H58B C58 C59 108.1 . . ?
C58 C59 H59A 107.5 . . ?
C58 C59 H59B 107.5 . . ?
C58 C59 C60 119(3) . . ?
H59A C59 H59B 107.0 . . ?
H59A C59 C60 107.5 . . ?
H59B C59 C60 107.5 . . ?
C59 C60 H60A 109.5 . . ?
C59 C60 H60B 109.5 . . ?
C59 C60 H60C 109.5 . . ?
H60A C60 H60B 109.5 . . ?
H60A C60 H60C 109.5 . . ?
H60B C60 H60C 109.5 . . ?
N3 C61 H61A 108.6 . . ?
N3 C61 H61B 108.6 . . ?
N3 C61 C62 114.8(16) . . ?
H61A C61 H61B 107.5 . . ?
H61A C61 C62 108.6 . . ?
H61B C61 C62 108.6 . . ?
C61 C62 H62A 109.6 . . ?
C61 C62 H62B 109.6 . . ?
C61 C62 C63 110.1(17) . . ?
H62A C62 H62B 108.2 . . ?
H62A C62 C63 109.6 . . ?
H62B C62 C63 109.6 . . ?
C62 C63 H63A 109.3 . . ?
C62 C63 H63B 109.3 . . ?
C62 C63 C64 112(2) . . ?
H63A C63 H63B 107.9 . . ?
H63A C63 C64 109.3 . . ?
H63B C63 C64 109.3 . . ?
C63 C64 H64A 109.5 . . ?
C63 C64 H64B 109.5 . . ?
C63 C64 H64C 109.5 . . ?
H64A C64 H64B 109.5 . . ?
H64A C64 H64C 109.5 . . ?
H64B C64 H64C 109.5 . . ?
N3 C65 H65A 108.8 . . ?
N3 C65 H65B 108.8 . . ?
N3 C65 C66 113.8(17) . . ?
H65A C65 H65B 107.7 . . ?
H65A C65 C66 108.8 . . ?
H65B C65 C66 108.8 . . ?
C65 C66 H66A 109.1 . . ?
C65 C66 H66B 109.1 . . ?
C65 C66 C67 112.7(19) . . ?
H66A C66 H66B 107.8 . . ?
H66A C66 C67 109.1 . . ?
H66B C66 C67 109.1 . . ?
C66 C67 H67A 108.2 . . ?
C66 C67 H67B 108.2 . . ?
C66 C67 C68 116(2) . . ?
H67A C67 H67B 107.4 . . ?
H67A C67 C68 108.2 . . ?
H67B C67 C68 108.2 . . ?
C67 C68 H68A 109.5 . . ?
C67 C68 H68B 109.5 . . ?
C67 C68 H68C 109.5 . . ?
H68A C68 H68B 109.5 . . ?
H68A C68 H68C 109.5 . . ?
H68B C68 H68C 109.5 . . ?
N3 C69 H69A 108.0 . . ?
N3 C69 H69B 108.0 . . ?
N3 C69 C70 117.1(17) . . ?
H69A C69 H69B 107.3 . . ?
H69A C69 C70 108.0 . . ?
H69B C69 C70 108.0 . . ?
C69 C70 H70A 109.5 . . ?
C69 C70 H70B 109.5 . . ?
C69 C70 C71 111(2) . . ?
H70A C70 H70B 108.1 . . ?
H70A C70 C71 109.5 . . ?
H70B C70 C71 109.5 . . ?
C70 C71 H71A 106.1 . . ?
C70 C71 H71B 106.1 . . ?
C70 C71 C72 125(3) . . ?
H71A C71 H71B 106.3 . . ?
H71A C71 C72 106.1 . . ?
H71B C71 C72 106.1 . . ?
C71 C72 H72A 109.5 . . ?
C71 C72 H72B 109.5 . . ?
C71 C72 H72C 109.5 . . ?
H72A C72 H72B 109.5 . . ?
H72A C72 H72C 109.5 . . ?
H72B C72 H72C 109.5 . . ?
N5 C73 H73A 108.0 . . ?
N5 C73 H73B 108.0 . . ?
N5 C73 C74 117.1(15) . . ?
H73A C73 H73B 107.3 . . ?
H73A C73 C74 108.0 . . ?
H73B C73 C74 108.0 . . ?
C73 C74 H74A 108.7 . . ?
C73 C74 H74B 108.7 . . ?
C73 C74 C75 114.1(18) . . ?
H74A C74 H74B 107.6 . . ?
H74A C74 C75 108.7 . . ?
H74B C74 C75 108.7 . . ?
C74 C75 H75A 108.6 . . ?
C74 C75 H75B 108.6 . . ?
C74 C75 C76 115(2) . . ?
H75A C75 H75B 107.6 . . ?
H75A C75 C76 108.6 . . ?
H75B C75 C76 108.6 . . ?
C75 C76 H76A 109.5 . . ?
C75 C76 H76B 109.5 . . ?
C75 C76 H76C 109.5 . . ?
H76A C76 H76B 109.5 . . ?
H76A C76 H76C 109.5 . . ?
H76B C76 H76C 109.5 . . ?
N5 C77 H77A 108.3 . . ?
N5 C77 H77B 108.3 . . ?
N5 C77 C78 115.9(14) . . ?
H77A C77 H77B 107.4 . . ?
H77A C77 C78 108.3 . . ?
H77B C77 C78 108.3 . . ?
C77 C78 H78A 109.4 . . ?
C77 C78 H78B 109.4 . . ?
C77 C78 C79 111.3(16) . . ?
H78A C78 H78B 108.0 . . ?
H78A C78 C79 109.4 . . ?
H78B C78 C79 109.4 . . ?
C78 C79 H79A 109.1 . . ?
C78 C79 H79B 109.1 . . ?
C78 C79 C80 112.3(18) . . ?
H79A C79 H79B 107.9 . . ?
H79A C79 C80 109.1 . . ?
H79B C79 C80 109.1 . . ?
C79 C80 H80A 109.5 . . ?
C79 C80 H80B 109.5 . . ?
C79 C80 H80C 109.5 . . ?
H80A C80 H80B 109.5 . . ?
H80A C80 H80C 109.5 . . ?
H80B C80 H80C 109.5 . . ?
N5 C81 H81A 108.5 . . ?
N5 C81 H81B 108.5 . . ?
N5 C81 C82 115.1(15) . . ?
H81A C81 H81B 107.5 . . ?
H81A C81 C82 108.5 . . ?
H81B C81 C82 108.5 . . ?
C81 C82 H82A 109.3 . . ?
C81 C82 H82B 109.3 . . ?
C81 C82 C83 111.8(17) . . ?
H82A C82 H82B 107.9 . . ?
H82A C82 C83 109.3 . . ?
H82B C82 C83 109.3 . . ?
C82 C83 H83A 109.5 . . ?
C82 C83 H83B 109.5 . . ?
C82 C83 C84 110.5(18) . . ?
H83A C83 H83B 108.1 . . ?
H83A C83 C84 109.5 . . ?
H83B C83 C84 109.5 . . ?
C83 C84 H84A 109.5 . . ?
C83 C84 H84B 109.5 . . ?
C83 C84 H84C 109.5 . . ?
H84A C84 H84B 109.5 . . ?
H84A C84 H84C 109.5 . . ?
H84B C84 H84C 109.5 . . ?
N5 C85 H85A 108.4 . . ?
N5 C85 H85B 108.4 . . ?
N5 C85 C86 115.7(14) . . ?
H85A C85 H85B 107.4 . . ?
H85A C85 C86 108.4 . . ?
H85B C85 C86 108.4 . . ?
C85 C86 H86A 109.7 . . ?
C85 C86 H86B 109.7 . . ?
C85 C86 C87 109.9(16) . . ?
H86A C86 H86B 108.2 . . ?
H86A C86 C87 109.7 . . ?
H86B C86 C87 109.7 . . ?
C86 C87 H87A 108.3 . . ?
C86 C87 H87B 108.3 . . ?
C86 C87 C88 115.8(18) . . ?
H87A C87 H87B 107.4 . . ?
H87A C87 C88 108.3 . . ?
H87B C87 C88 108.3 . . ?
C87 C88 H88A 109.5 . . ?
C87 C88 H88B 109.5 . . ?
C87 C88 H88C 109.5 . . ?
H88A C88 H88B 109.5 . . ?
H88A C88 H88C 109.5 . . ?
H88B C88 H88C 109.5 . . ?
N6 C89 H89A 108.7 . . ?
N6 C89 H89B 108.7 . . ?
N6 C89 C90 114.1(15) . . ?
H89A C89 H89B 107.6 . . ?
H89A C89 C90 108.7 . . ?
H89B C89 C90 108.7 . . ?
C89 C90 H90A 109.4 . . ?
C89 C90 H90B 109.4 . . ?
C89 C90 C91 111.2(17) . . ?
H90A C90 H90B 108.0 . . ?
H90A C90 C91 109.4 . . ?
H90B C90 C91 109.4 . . ?
C90 C91 H91A 108.4 . . ?
C90 C91 H91B 108.4 . . ?
C90 C91 C92 115(2) . . ?
H91A C91 H91B 107.5 . . ?
H91A C91 C92 108.4 . . ?
H91B C91 C92 108.4 . . ?
C91 C92 H92A 109.5 . . ?
C91 C92 H92B 109.5 . . ?
C91 C92 H92C 109.5 . . ?
H92A C92 H92B 109.5 . . ?
H92A C92 H92C 109.5 . . ?
H92B C92 H92C 109.5 . . ?
N6 C93 H93A 108.2 . . ?
N6 C93 H93B 108.2 . . ?
N6 C93 C94 116.2(14) . . ?
H93A C93 H93B 107.4 . . ?
H93A C93 C94 108.2 . . ?
H93B C93 C94 108.2 . . ?
C93 C94 H94A 110.2 . . ?
C93 C94 H94B 110.2 . . ?
C93 C94 C95 107.5(16) . . ?
H94A C94 H94B 108.5 . . ?
H94A C94 C95 110.2 . . ?
H94B C94 C95 110.2 . . ?
C94 C95 H95A 109.9 . . ?
C94 C95 H95B 109.9 . . ?
C94 C95 C96 108.9(18) . . ?
H95A C95 H95B 108.3 . . ?
H95A C95 C96 109.9 . . ?
H95B C95 C96 109.9 . . ?
C95 C96 H96A 109.5 . . ?
C95 C96 H96B 109.5 . . ?
C95 C96 H96C 109.5 . . ?
H96A C96 H96B 109.5 . . ?
H96A C96 H96C 109.5 . . ?
H96B C96 H96C 109.5 . . ?
N6 C97 H97A 108.5 . . ?
N6 C97 H97B 108.5 . . ?
N6 C97 C98 115.1(14) . . ?
H97A C97 H97B 107.5 . . ?
H97A C97 C98 108.5 . . ?
H97B C97 C98 108.5 . . ?
C97 C98 H98A 108.9 . . ?
C97 C98 H98B 108.9 . . ?
C97 C98 C99 113.3(17) . . ?
H98A C98 H98B 107.7 . . ?
H98A C98 C99 108.9 . . ?
H98B C98 C99 108.9 . . ?
C98 C99 H99A 108.2 . . ?
C98 C99 H99B 108.2 . . ?
C98 C99 C100 116.5(19) . . ?
H99A C99 H99B 107.3 . . ?
H99A C99 C100 108.2 . . ?
H99B C99 C100 108.2 . . ?
C99 C100 H10C 109.5 . . ?
C99 C100 H10D 109.5 . . ?
C99 C100 H10E 109.5 . . ?
H10C C100 H10D 109.5 . . ?
H10C C100 H10E 109.5 . . ?
H10D C100 H10E 109.5 . . ?
N6 C101 H10F 108.6 . . ?
N6 C101 H10G 108.6 . . ?
N6 C101 C102 114.7(14) . . ?
H10F C101 H10G 107.6 . . ?
H10F C101 C102 108.6 . . ?
H10G C101 C102 108.6 . . ?
C101 C102 H10H 109.6 . . ?
C101 C102 H10I 109.6 . . ?
C101 C102 C103 110.4(16) . . ?
H10H C102 H10I 108.1 . . ?
H10H C102 C103 109.6 . . ?
H10I C102 C103 109.6 . . ?
C102 C103 H10J 107.6 . . ?
C102 C103 H10Z 107.6 . . ?
C102 C103 C104 119(2) . . ?
H10J C103 H10Z 107.0 . . ?
H10J C103 C104 107.6 . . ?
H10Z C103 C104 107.6 . . ?
C103 C104 H10K 109.5 . . ?
C103 C104 H10L 109.5 . . ?
C103 C104 H10M 109.5 . . ?
H10K C104 H10L 109.5 . . ?
H10K C104 H10M 109.5 . . ?
H10L C104 H10M 109.5 . . ?
N7 C105 C106 175(3) . . ?
C105 C106 H10N 109.5 . . ?
C105 C106 H10O 109.5 . . ?
C105 C106 H10P 109.5 . . ?
H10N C106 H10O 109.5 . . ?
H10N C106 H10P 109.5 . . ?
H10O C106 H10P 109.5 . . ?

loop_
_geom_bond_atom_site_label_1
_geom_bond_atom_site_label_2
_geom_bond_distance
_geom_bond_site_symmetry_2
_geom_bond_publ_flag
Ti1 O1 1.777(11) . ?
Ti1 O10 1.964(15) . ?
Ti1 O11 1.960(12) . ?
Ti1 O14 1.981(11) . ?
Ti1 O18 1.961(12) . ?
Ti1 O19 2.231(10) . ?
Ti2 O20 1.764(12) . ?
Ti2 O26 1.942(15) . ?
Ti2 O27 1.939(12) . ?
Ti2 O28 1.965(11) . ?
Ti2 O29 1.958(12) . ?
Ti2 O38 2.245(10) . ?
W1 O5 1.727(10) . ?
W1 O7 1.913(12) . ?
W1 O11 1.866(10) . ?
W1 O12 1.945(10) . ?
W1 O15 1.918(10) . ?
W1 O19 2.323(9) . ?
W2 O3 1.738(10) . ?
W2 O8 1.931(11) . ?
W2 O12 1.947(10) . ?
W2 O13 1.923(10) . ?
W2 O16 1.905(12) . ?
W2 O19 2.348(10) . ?
W3 O6 1.730(11) . ?
W3 O9 1.918(13) . ?
W3 O13 1.969(10) . ?
W3 O14 1.841(10) . ?
W3 O17 1.914(13) . ?
W3 O19 2.326(9) . ?
W4 O2 1.691(14) . ?
W4 O7 1.943(12) . ?
W4 O8 1.931(11) . ?
W4 O9 1.955(12) . ?
W4 O10 1.868(11) . ?
W4 O19 2.320(9) . ?
W5 O4 1.705(13) . ?
W5 O15 1.950(10) . ?
W5 O16 1.967(10) . ?
W5 O17 1.943(11) . ?
W5 O18 1.860(11) . ?
W5 O19 2.326(9) . ?
W6 O21 1.688(13) . ?
W6 O26 1.864(12) . ?
W6 O30 1.891(13) . ?
W6 O33 1.910(12) . ?
W6 O37 1.961(10) . ?
W6 O38 2.309(10) . ?
W7 O22 1.697(14) . ?
W7 O27 1.879(12) . ?
W7 O30 1.968(12) . ?
W7 O31 1.953(11) . ?
W7 O34 1.975(13) . ?
W7 O38 2.330(10) . ?
W8 O23 1.694(13) . ?
W8 O28 1.827(12) . ?
W8 O31 1.919(11) . ?
W8 O32 1.916(12) . ?
W8 O35 1.968(11) . ?
W8 O38 2.321(10) . ?
W9 O24 1.701(13) . ?
W9 O29 1.853(11) . ?
W9 O32 1.932(12) . ?
W9 O33 1.964(13) . ?
W9 O36 1.969(11) . ?
W9 O38 2.308(10) . ?
W10 O25 1.714(12) . ?
W10 O34 1.903(13) . ?
W10 O35 1.921(12) . ?
W10 O36 1.908(11) . ?
W10 O37 1.918(11) . ?
W10 O38 2.353(10) . ?
O1 C1 1.420(19) . ?
O20 C5 1.41(2) . ?
N1 C9 1.50(3) . ?
N1 C13 1.56(2) . ?
N1 C17 1.49(3) . ?
N1 C21 1.55(2) . ?
N2 C25 1.49(2) . ?
N2 C29 1.52(2) . ?
N2 C33 1.53(2) . ?
N2 C37 1.53(2) . ?
N3 C57 1.51(3) . ?
N3 C61 1.51(2) . ?
N3 C65 1.49(3) . ?
N3 C69 1.53(2) . ?
N4 C41 1.50(2) . ?
N4 C45 1.53(2) . ?
N4 C49 1.54(2) . ?
N4 C53 1.53(2) . ?
N5 C73 1.54(2) . ?
N5 C77 1.50(2) . ?
N5 C81 1.48(2) . ?
N5 C85 1.52(2) . ?
N6 C89 1.53(2) . ?
N6 C93 1.514(19) . ?
N6 C97 1.52(2) . ?
N6 C101 1.50(2) . ?
N7 C105 1.14(4) . ?
C1 C2 1.50(3) . ?
C1 C3 1.53(2) . ?
C1 C4 1.52(3) . ?
C2 H2A 0.980 . ?
C2 H2B 0.980 . ?
C2 H2C 0.980 . ?
C3 H3A 0.980 . ?
C3 H3B 0.980 . ?
C3 H3C 0.980 . ?
C4 H4A 0.980 . ?
C4 H4B 0.980 . ?
C4 H4C 0.980 . ?
C5 C6 1.50(3) . ?
C5 C7 1.54(3) . ?
C5 C8 1.53(3) . ?
C6 H6A 0.980 . ?
C6 H6B 0.980 . ?
C6 H6C 0.980 . ?
C7 H7A 0.980 . ?
C7 H7B 0.980 . ?
C7 H7C 0.980 . ?
C8 H8A 0.980 . ?
C8 H8B 0.980 . ?
C8 H8C 0.980 . ?
C9 H9A 0.990 . ?
C9 H9B 0.990 . ?
C9 C10 1.52(3) . ?
C10 H10A 0.990 . ?
C10 H10B 0.990 . ?
C10 C11 1.54(3) . ?
C11 H11A 0.990 . ?
C11 H11B 0.990 . ?
C11 C12 1.43(3) . ?
C12 H12A 0.980 . ?
C12 H12B 0.980 . ?
C12 H12C 0.980 . ?
C13 H13A 0.990 . ?
C13 H13B 0.990 . ?
C13 C14 1.53(3) . ?
C14 H14A 0.990 . ?
C14 H14B 0.990 . ?
C14 C15 1.46(3) . ?
C15 H15A 0.990 . ?
C15 H15B 0.990 . ?
C15 C16 1.53(3) . ?
C16 H16A 0.980 . ?
C16 H16B 0.980 . ?
C16 H16C 0.980 . ?
C17 H17A 0.990 . ?
C17 H17B 0.990 . ?
C17 C18 1.53(3) . ?
C18 H18A 0.990 . ?
C18 H18B 0.990 . ?
C18 C19 1.52(3) . ?
C19 H19A 0.990 . ?
C19 H19B 0.990 . ?
C19 C20 1.50(3) . ?
C20 H20A 0.980 . ?
C20 H20B 0.980 . ?
C20 H20C 0.980 . ?
C21 H21A 0.990 . ?
C21 H21B 0.990 . ?
C21 C22 1.55(3) . ?
C22 H22A 0.990 . ?
C22 H22B 0.990 . ?
C22 C23 1.49(3) . ?
C23 H23A 0.990 . ?
C23 H23B 0.990 . ?
C23 C24 1.51(3) . ?
C24 H24A 0.980 . ?
C24 H24B 0.980 . ?
C24 H24C 0.980 . ?
C25 H25A 0.990 . ?
C25 H25B 0.990 . ?
C25 C26 1.49(3) . ?
C26 H26A 0.990 . ?
C26 H26B 0.990 . ?
C26 C27 1.51(3) . ?
C27 H27A 0.990 . ?
C27 H27B 0.990 . ?
C27 C28 1.37(4) . ?
C28 H28A 0.980 . ?
C28 H28B 0.980 . ?
C28 H28C 0.980 . ?
C29 H29A 0.990 . ?
C29 H29B 0.990 . ?
C29 C30 1.50(3) . ?
C30 H30A 0.990 . ?
C30 H30B 0.990 . ?
C30 C31 1.52(3) . ?
C31 H31A 0.990 . ?
C31 H31B 0.990 . ?
C31 C32 1.52(4) . ?
C32 H32A 0.980 . ?
C32 H32B 0.980 . ?
C32 H32C 0.980 . ?
C33 H33A 0.990 . ?
C33 H33B 0.990 . ?
C33 C34 1.52(3) . ?
C34 H34A 0.990 . ?
C34 H34B 0.990 . ?
C34 C35 1.52(3) . ?
C35 H35A 0.990 . ?
C35 H35B 0.990 . ?
C35 C36 1.49(3) . ?
C36 H36A 0.980 . ?
C36 H36B 0.980 . ?
C36 H36C 0.980 . ?
C37 H37A 0.990 . ?
C37 H37B 0.990 . ?
C37 C38 1.54(2) . ?
C38 H38A 0.990 . ?
C38 H38B 0.990 . ?
C38 C39 1.51(3) . ?
C39 H39A 0.990 . ?
C39 H39B 0.990 . ?
C39 C40 1.53(3) . ?
C40 H40A 0.980 . ?
C40 H40B 0.980 . ?
C40 H40C 0.980 . ?
C41 H41A 0.990 . ?
C41 H41B 0.990 . ?
C41 C42 1.53(3) . ?
C42 H42A 0.990 . ?
C42 H42B 0.990 . ?
C42 C43 1.57(3) . ?
C43 H43A 0.990 . ?
C43 H43B 0.990 . ?
C43 C44 1.28(4) . ?
C44 H44A 0.980 . ?
C44 H44B 0.980 . ?
C44 H44C 0.980 . ?
C45 H45A 0.990 . ?
C45 H45B 0.990 . ?
C45 C46 1.52(2) . ?
C46 H46A 0.990 . ?
C46 H46B 0.990 . ?
C46 C47 1.49(3) . ?
C47 H47A 0.990 . ?
C47 H47B 0.990 . ?
C47 C48 1.52(3) . ?
C48 H48A 0.980 . ?
C48 H48B 0.980 . ?
C48 H48C 0.980 . ?
C49 H49A 0.990 . ?
C49 H49B 0.990 . ?
C49 C50 1.50(3) . ?
C50 H50A 0.990 . ?
C50 H50B 0.990 . ?
C50 C51 1.52(3) . ?
C51 H51A 0.990 . ?
C51 H51B 0.990 . ?
C51 C52 1.53(3) . ?
C52 H52A 0.980 . ?
C52 H52B 0.980 . ?
C52 H52C 0.980 . ?
C53 H53A 0.990 . ?
C53 H53B 0.990 . ?
C53 C54 1.52(3) . ?
C54 H54A 0.990 . ?
C54 H54B 0.990 . ?
C54 C55 1.53(3) . ?
C55 H55A 0.990 . ?
C55 H55B 0.990 . ?
C55 C56 1.52(3) . ?
C56 H56A 0.980 . ?
C56 H56B 0.980 . ?
C56 H56C 0.980 . ?
C57 H57A 0.990 . ?
C57 H57B 0.990 . ?
C57 C58 1.50(4) . ?
C58 H58A 0.990 . ?
C58 H58B 0.990 . ?
C58 C59 1.29(4) . ?
C59 H59A 0.990 . ?
C59 H59B 0.990 . ?
C59 C60 1.59(4) . ?
C60 H60A 0.980 . ?
C60 H60B 0.980 . ?
C60 H60C 0.980 . ?
C61 H61A 0.990 . ?
C61 H61B 0.990 . ?
C61 C62 1.52(3) . ?
C62 H62A 0.990 . ?
C62 H62B 0.990 . ?
C62 C63 1.54(3) . ?
C63 H63A 0.990 . ?
C63 H63B 0.990 . ?
C63 C64 1.39(3) . ?
C64 H64A 0.980 . ?
C64 H64B 0.980 . ?
C64 H64C 0.980 . ?
C65 H65A 0.990 . ?
C65 H65B 0.990 . ?
C65 C66 1.50(3) . ?
C66 H66A 0.990 . ?
C66 H66B 0.990 . ?
C66 C67 1.52(3) . ?
C67 H67A 0.990 . ?
C67 H67B 0.990 . ?
C67 C68 1.45(3) . ?
C68 H68A 0.980 . ?
C68 H68B 0.980 . ?
C68 H68C 0.980 . ?
C69 H69A 0.990 . ?
C69 H69B 0.990 . ?
C69 C70 1.52(3) . ?
C70 H70A 0.990 . ?
C70 H70B 0.990 . ?
C70 C71 1.52(3) . ?
C71 H71A 0.990 . ?
C71 H71B 0.990 . ?
C71 C72 1.31(3) . ?
C72 H72A 0.980 . ?
C72 H72B 0.980 . ?
C72 H72C 0.980 . ?
C73 H73A 0.990 . ?
C73 H73B 0.990 . ?
C73 C74 1.50(3) . ?
C74 H74A 0.990 . ?
C74 H74B 0.990 . ?
C74 C75 1.44(3) . ?
C75 H75A 0.990 . ?
C75 H75B 0.990 . ?
C75 C76 1.49(3) . ?
C76 H76A 0.980 . ?
C76 H76B 0.980 . ?
C76 H76C 0.980 . ?
C77 H77A 0.990 . ?
C77 H77B 0.990 . ?
C77 C78 1.53(3) . ?
C78 H78A 0.990 . ?
C78 H78B 0.990 . ?
C78 C79 1.49(3) . ?
C79 H79A 0.990 . ?
C79 H79B 0.990 . ?
C79 C80 1.50(3) . ?
C80 H80A 0.980 . ?
C80 H80B 0.980 . ?
C80 H80C 0.980 . ?
C81 H81A 0.990 . ?
C81 H81B 0.990 . ?
C81 C82 1.52(3) . ?
C82 H82A 0.990 . ?
C82 H82B 0.990 . ?
C82 C83 1.53(3) . ?
C83 H83A 0.990 . ?
C83 H83B 0.990 . ?
C83 C84 1.54(3) . ?
C84 H84A 0.980 . ?
C84 H84B 0.980 . ?
C84 H84C 0.980 . ?
C85 H85A 0.990 . ?
C85 H85B 0.990 . ?
C85 C86 1.50(3) . ?
C86 H86A 0.990 . ?
C86 H86B 0.990 . ?
C86 C87 1.51(3) . ?
C87 H87A 0.990 . ?
C87 H87B 0.990 . ?
C87 C88 1.51(3) . ?
C88 H88A 0.980 . ?
C88 H88B 0.980 . ?
C88 H88C 0.980 . ?
C89 H89A 0.990 . ?
C89 H89B 0.990 . ?
C89 C90 1.52(3) . ?
C90 H90A 0.990 . ?
C90 H90B 0.990 . ?
C90 C91 1.52(3) . ?
C91 H91A 0.990 . ?
C91 H91B 0.990 . ?
C91 C92 1.51(3) . ?
C92 H92A 0.980 . ?
C92 H92B 0.980 . ?
C92 H92C 0.980 . ?
C93 H93A 0.990 . ?
C93 H93B 0.990 . ?
C93 C94 1.50(2) . ?
C94 H94A 0.990 . ?
C94 H94B 0.990 . ?
C94 C95 1.55(3) . ?
C95 H95A 0.990 . ?
C95 H95B 0.990 . ?
C95 C96 1.54(3) . ?
C96 H96A 0.980 . ?
C96 H96B 0.980 . ?
C96 H96C 0.980 . ?
C97 H97A 0.990 . ?
C97 H97B 0.990 . ?
C97 C98 1.50(2) . ?
C98 H98A 0.990 . ?
C98 H98B 0.990 . ?
C98 C99 1.48(3) . ?
C99 H99A 0.990 . ?
C99 H99B 0.990 . ?
C99 C100 1.47(3) . ?
C100 H10C 0.980 . ?
C100 H10D 0.980 . ?
C100 H10E 0.980 . ?
C101 H10F 0.990 . ?
C101 H10G 0.990 . ?
C101 C102 1.55(2) . ?
C102 H10H 0.990 . ?
C102 H10I 0.990 . ?
C102 C103 1.51(3) . ?
C103 H10J 0.990 . ?
C103 H10Z 0.990 . ?
C103 C104 1.44(3) . ?
C104 H10K 0.980 . ?
C104 H10L 0.980 . ?
C104 H10M 0.980 . ?
C105 C106 1.44(4) . ?
C106 H10N 0.980 . ?
C106 H10O 0.980 . ?
C106 H10P 0.980 . ?
